data_4068307
loop_
_publ_author_name
'Volbeda, Jeroen'
'Meetsma, Auke'
'Bouwkamp, Marco W.'

_publ_section_related_literature
;
;
_publ_section_title
;
 Electron-Deficient Iron Alkyl Complexes Supported by Diimine Ligand
 (Ph2CN)2C2H4: Evidence for Reversible Ethylene Binding
;
_journal_issue 1
_journal_name_full Organometallics
_journal_page_first 209
_journal_paper_doi 10.1021/om8006773
_journal_volume 28
_journal_year 2009
_chemical_compound_source 'see text'
_chemical_formula_moiety 'C56 H48 Fe N4, 2(C22 H11 B F15 Si), C6 H12'
_chemical_formula_sum 'C106 H82 B2 F30 Fe N4 Si2'
_chemical_formula_weight 2115.43
_chemical_name_systematic ?
_space_group_IT_number 2
_symmetry_cell_setting triclinic
_symmetry_Int_Tables_number 2
_symmetry_space_group_name_Hall '-P 1'
_symmetry_space_group_name_H-M 'P -1'
_atom_sites_solution_hydrogens geom
_atom_sites_solution_primary direct
_atom_sites_solution_secondary direct
_audit_creation_date '2008-02-19  14:30:40'
_audit_creation_method
;
 PLATON <TABLE ACC> option    (version ::  91007)
 SHELXL97-2 & Manual Editing 
;
_audit_update_record
;
 ?
;
_cell_angle_alpha 87.572(4)
_cell_angle_beta 88.344(4)
_cell_angle_gamma 67.586(4)
_cell_formula_units_Z 2
_cell_length_a 14.452(4)
_cell_length_b 18.073(5)
_cell_length_c 20.135(6)
_cell_measurement_reflns_used 3582
_cell_measurement_temperature 100(1)
_cell_measurement_theta_max 27.29
_cell_measurement_theta_min 2.50
_cell_volume 4857(2)
_computing_cell_refinement 'SAINT-Plus (Bruker, 2007)'
_computing_data_collection 'SMART (Bruker, 2006)'
_computing_data_reduction SAINT-Plus
_computing_molecular_graphics
;
 PLATON (Spek, 2003)
 PLUTO (Meetsma, 2007) 
;
_computing_publication_material 'PLATON (Spek, 2003)'
_computing_structure_refinement 'SHELXL-97 (Sheldrick, 1997)'
_computing_structure_solution
;
 SIR2004 (Burla et al., 2005)
;
_diffrn_ambient_temperature 100(1)
_diffrn_detector_area_resol_mean 66.06
_diffrn_measured_fraction_theta_full 0.981
_diffrn_measured_fraction_theta_max 0.981
_diffrn_measurement_device_type
;
  Bruker Smart Apex; CCD area detector 
;
_diffrn_measurement_method '\f and \w scans'
_diffrn_radiation_detector
;
  CCD area-detector
;
_diffrn_radiation_monochromator 'parallel mounted graphite'
_diffrn_radiation_source 'fine focus sealed Siemens Mo tube '
_diffrn_radiation_type MoK\a
_diffrn_radiation_wavelength 0.71073
_diffrn_reflns_av_R_equivalents 0.1797
_diffrn_reflns_av_sigmaI/netI 0.3882
_diffrn_reflns_limit_h_max 16
_diffrn_reflns_limit_h_min -17
_diffrn_reflns_limit_k_max 21
_diffrn_reflns_limit_k_min -21
_diffrn_reflns_limit_l_max 23
_diffrn_reflns_limit_l_min -23
_diffrn_reflns_number 33365
_diffrn_reflns_reduction_process
;
 Intensity data were corrected for Lorentz and polarization
  effects, decay and absorption and reduced to F~o~^2^
  using SAINT-Plus & SADABS (Bruker, 2007).
;
_diffrn_reflns_theta_full 24.71
_diffrn_reflns_theta_max 24.71
_diffrn_reflns_theta_min 2.50
_diffrn_standards_decay_% 0
_diffrn_standards_number 0
_exptl_absorpt_coefficient_mu 0.289
_exptl_absorpt_correction_T_max 0.9631
_exptl_absorpt_correction_T_min 0.9150
_exptl_absorpt_correction_type multi-scan
_exptl_absorpt_process_details '(SADABS, (Bruker, 2006))'
_exptl_crystal_colour yellow
_exptl_crystal_density_diffrn 1.446
_exptl_crystal_density_method 'not measured'
_exptl_crystal_description block
_exptl_crystal_F_000 2160
_exptl_crystal_size_max 0.27
_exptl_crystal_size_mid 0.16
_exptl_crystal_size_min 0.13
_refine_diff_density_max 1.059
_refine_diff_density_min -0.741
_refine_diff_density_rms 0.090
_refine_ls_extinction_method none
_refine_ls_goodness_of_fit_ref 0.888
_refine_ls_hydrogen_treatment constr
_refine_ls_matrix_type full
_refine_ls_number_parameters 1313
_refine_ls_number_reflns 16253
_refine_ls_number_restraints 2
_refine_ls_restrained_S_all 0.888
_refine_ls_R_factor_all 0.2723
_refine_ls_R_factor_gt 0.0648
_refine_ls_shift/su_max 0.011
_refine_ls_shift/su_mean 0.000
_refine_ls_structure_factor_coef Fsqd
_refine_ls_weighting_details 'calc w=1/[\s^2^(Fo^2^)+(0.0402P)^2^+0.0P] where P=(Fo^2^+2Fc^2^)/3'
_refine_ls_weighting_scheme calc
_refine_ls_wR_factor_gt 0.1168
_refine_ls_wR_factor_ref 0.1803
_reflns_number_gt 5345
_reflns_number_total 16253
_reflns_threshold_expression I>2\s(I)
_cod_data_source_file om8006773_si_005.cif
_cod_data_source_block DATNAM
_cod_database_code 4068307
_vrn_publ_code_void_volume 150.2
_vrn_publ_code_number_frames 1800
_vrn_publ_code_frame_time_sec 30.0
_vrn_publ_code_meas_time_hour 17.7

loop_
_symmetry_equiv_pos_site_id
_symmetry_equiv_pos_as_xyz
1 x,y,z
2 -x,-y,-z

loop_
_atom_site_aniso_label
_atom_site_aniso_U_11
_atom_site_aniso_U_22
_atom_site_aniso_U_33
_atom_site_aniso_U_23
_atom_site_aniso_U_13
_atom_site_aniso_U_12
Fe1 0.0249(7) 0.0207(6) 0.0305(8) 0.0010(5) 0.0023(6) -0.0058(5)
N11 0.028(4) 0.016(3) 0.017(4) 0.007(3) -0.001(3) -0.003(3)
N12 0.020(4) 0.025(4) 0.024(4) 0.000(3) 0.001(3) -0.003(3)
N13 0.027(4) 0.020(4) 0.025(4) 0.001(3) -0.002(3) -0.011(3)
N14 0.016(4) 0.023(4) 0.025(4) -0.003(3) -0.002(3) 0.002(3)
C11 0.025(5) 0.021(4) 0.020(5) 0.001(4) -0.006(4) -0.009(4)
C12 0.020(5) 0.027(5) 0.025(5) -0.001(4) 0.001(4) -0.004(4)
C13 0.043(6) 0.015(4) 0.019(5) 0.000(4) -0.003(4) 0.005(4)
C14 0.043(6) 0.028(5) 0.027(5) 0.007(4) 0.006(5) -0.014(5)
C15 0.038(6) 0.033(5) 0.027(5) -0.003(4) 0.006(5) -0.015(5)
C16 0.033(6) 0.027(5) 0.024(5) -0.003(4) 0.008(4) -0.012(4)
C17 0.029(5) 0.017(4) 0.031(5) 0.001(4) -0.004(4) -0.008(4)
C18 0.021(5) 0.028(5) 0.019(5) -0.005(4) 0.003(4) -0.009(4)
C19 0.018(5) 0.023(5) 0.035(6) 0.005(4) -0.003(4) -0.002(4)
C110 0.038(6) 0.036(5) 0.023(5) -0.002(4) -0.010(5) -0.002(5)
C111 0.024(5) 0.021(4) 0.040(6) -0.010(4) 0.013(5) -0.004(4)
C112 0.028(5) 0.028(5) 0.026(5) 0.001(4) -0.001(4) -0.011(4)
C113 0.026(5) 0.026(5) 0.026(5) -0.009(4) 0.008(4) -0.007(4)
C114 0.021(5) 0.026(5) 0.028(5) 0.003(4) 0.004(4) -0.004(4)
C115 0.024(5) 0.018(4) 0.035(5) -0.002(4) 0.005(4) 0.000(4)
C116 0.026(6) 0.023(5) 0.020(5) 0.003(4) -0.001(4) 0.000(4)
C117 0.019(5) 0.044(5) 0.036(6) -0.012(5) 0.009(4) -0.010(4)
C118 0.033(6) 0.036(5) 0.032(6) -0.008(4) -0.003(4) -0.016(4)
C119 0.025(6) 0.047(6) 0.031(6) -0.006(4) 0.008(4) -0.005(5)
C120 0.031(6) 0.042(5) 0.037(6) 0.000(5) 0.003(5) -0.011(5)
C121 0.019(5) 0.024(5) 0.032(5) 0.007(4) -0.005(4) -0.001(4)
C122 0.018(5) 0.024(5) 0.030(5) 0.003(4) -0.005(4) 0.001(4)
C123 0.020(5) 0.031(5) 0.028(5) 0.006(4) 0.003(4) -0.008(4)
C124 0.033(6) 0.039(5) 0.030(6) 0.008(4) -0.007(4) -0.020(4)
C125 0.045(6) 0.044(6) 0.032(6) 0.001(5) -0.006(5) -0.026(5)
C126 0.036(6) 0.039(5) 0.048(7) 0.006(5) -0.001(5) -0.019(5)
C127 0.042(6) 0.035(5) 0.027(5) 0.015(4) -0.002(4) -0.016(5)
C128 0.028(5) 0.042(5) 0.020(5) -0.003(4) -0.001(4) -0.015(4)
C129 0.023(5) 0.025(5) 0.030(5) -0.002(4) 0.002(4) -0.006(4)
C130 0.032(6) 0.029(5) 0.031(5) 0.007(4) -0.008(4) -0.014(4)
C131 0.041(6) 0.031(5) 0.034(6) 0.001(4) 0.004(4) -0.020(4)
C132 0.043(6) 0.029(5) 0.031(6) 0.008(4) -0.011(5) -0.015(5)
C133 0.030(6) 0.032(5) 0.047(6) 0.009(5) -0.002(5) -0.013(4)
C134 0.032(6) 0.023(5) 0.032(5) 0.002(4) 0.004(4) -0.008(4)
C135 0.033(6) 0.018(4) 0.022(5) -0.006(4) 0.008(4) -0.002(4)
C136 0.024(5) 0.020(4) 0.038(6) -0.001(4) 0.008(5) -0.009(4)
C137 0.018(5) 0.034(5) 0.038(6) 0.002(4) -0.005(5) 0.004(4)
C138 0.034(6) 0.039(6) 0.057(7) 0.013(5) -0.010(5) -0.011(5)
C139 0.035(6) 0.025(5) 0.087(9) -0.004(6) 0.011(6) -0.001(5)
C140 0.042(6) 0.031(5) 0.049(7) -0.011(5) 0.008(5) 0.003(5)
C141 0.026(5) 0.032(5) 0.044(6) -0.004(5) 0.001(4) -0.006(4)
C142 0.027(5) 0.025(5) 0.035(5) -0.008(4) 0.002(4) -0.010(4)
C143 0.021(5) 0.023(5) 0.045(6) -0.004(4) 0.002(4) -0.007(4)
C144 0.034(6) 0.020(4) 0.029(5) 0.004(4) -0.010(4) -0.013(4)
C145 0.034(6) 0.038(5) 0.037(6) 0.001(5) -0.004(5) -0.019(5)
C146 0.053(7) 0.033(5) 0.039(6) 0.010(5) -0.022(5) -0.022(5)
C147 0.048(7) 0.028(5) 0.052(7) 0.002(5) -0.025(6) -0.012(5)
C148 0.031(6) 0.041(6) 0.056(7) -0.010(5) -0.008(5) -0.015(5)
C149 0.025(6) 0.026(5) 0.042(6) -0.004(4) -0.006(5) 0.001(4)
C150 0.034(6) 0.022(5) 0.025(5) -0.009(4) 0.005(4) -0.005(4)
C151 0.030(6) 0.021(5) 0.031(6) -0.009(4) -0.007(4) -0.008(4)
C152 0.033(6) 0.042(5) 0.046(6) 0.001(5) 0.003(5) -0.022(5)
C153 0.056(7) 0.062(7) 0.045(7) 0.014(5) -0.008(5) -0.035(6)
C154 0.058(7) 0.066(7) 0.056(8) 0.001(6) 0.002(6) -0.041(6)
C155 0.053(7) 0.064(7) 0.031(6) -0.004(5) -0.003(5) -0.038(6)
C156 0.040(6) 0.046(6) 0.028(6) -0.009(4) 0.007(5) -0.021(5)
Si2 0.0522(19) 0.0292(14) 0.0289(16) -0.0013(12) -0.0010(13) -0.0119(13)
F22 0.043(3) 0.038(3) 0.031(3) -0.008(2) 0.002(2) -0.013(2)
F23 0.036(3) 0.034(3) 0.042(3) -0.012(2) 0.007(2) -0.011(2)
F24 0.028(3) 0.027(3) 0.049(3) 0.000(2) -0.001(2) -0.005(2)
F25 0.032(3) 0.032(3) 0.042(3) 0.006(2) -0.006(2) -0.011(2)
F26 0.033(3) 0.025(2) 0.027(3) -0.002(2) -0.002(2) -0.005(2)
F28 0.042(3) 0.031(3) 0.040(3) -0.011(2) 0.005(2) -0.014(2)
F29 0.051(3) 0.032(3) 0.055(3) -0.004(2) 0.007(3) -0.024(2)
F210 0.048(3) 0.046(3) 0.051(3) -0.002(2) 0.008(3) -0.027(3)
F211 0.040(3) 0.042(3) 0.038(3) -0.003(2) 0.008(2) -0.017(2)
F212 0.043(3) 0.030(2) 0.028(3) -0.003(2) 0.000(2) -0.017(2)
F214 0.037(3) 0.027(3) 0.041(3) 0.001(2) -0.002(2) -0.001(2)
F215 0.060(4) 0.026(3) 0.042(3) -0.002(2) 0.005(3) -0.003(3)
F216 0.081(4) 0.027(3) 0.051(3) -0.004(2) 0.009(3) -0.027(3)
F217 0.059(4) 0.047(3) 0.046(3) -0.003(2) -0.004(3) -0.032(3)
F218 0.032(3) 0.034(3) 0.039(3) 0.005(2) 0.000(2) -0.011(2)
C21 0.027(5) 0.018(4) 0.033(6) 0.004(4) 0.000(4) -0.009(4)
C22 0.038(6) 0.038(5) 0.022(6) 0.000(4) -0.001(5) -0.020(5)
C23 0.040(6) 0.026(5) 0.032(6) -0.018(5) 0.007(5) -0.007(4)
C24 0.017(5) 0.018(5) 0.052(7) -0.001(5) -0.001(5) -0.001(4)
C25 0.027(6) 0.026(5) 0.029(6) 0.007(4) -0.007(5) -0.008(4)
C26 0.023(5) 0.019(4) 0.034(6) -0.006(4) 0.005(4) -0.005(4)
C27 0.029(5) 0.025(5) 0.027(5) 0.004(4) -0.006(4) -0.006(4)
C28 0.031(6) 0.023(4) 0.030(5) -0.006(4) 0.006(4) -0.010(4)
C29 0.041(6) 0.017(5) 0.053(7) 0.003(4) -0.008(5) -0.019(4)
C210 0.037(6) 0.033(5) 0.043(6) -0.001(5) 0.007(5) -0.019(5)
C211 0.028(6) 0.030(5) 0.027(5) -0.014(4) 0.006(4) -0.009(4)
C212 0.028(6) 0.026(5) 0.037(6) -0.008(4) 0.002(4) -0.014(4)
C213 0.021(5) 0.027(5) 0.025(5) -0.004(4) 0.005(4) -0.001(4)
C214 0.031(6) 0.042(6) 0.029(6) -0.006(4) 0.002(4) -0.019(5)
C215 0.039(7) 0.022(5) 0.033(6) -0.002(4) 0.004(5) 0.007(5)
C216 0.059(8) 0.017(5) 0.032(6) -0.005(4) 0.004(5) -0.017(5)
C217 0.039(7) 0.036(6) 0.032(6) -0.005(4) 0.001(5) -0.022(5)
C218 0.020(6) 0.027(5) 0.037(6) 0.001(4) 0.001(4) -0.005(4)
C219 0.029(5) 0.030(4) 0.022(5) 0.001(4) -0.006(4) -0.008(4)
C220 0.058(7) 0.069(7) 0.046(7) 0.003(5) 0.005(5) -0.035(6)
C221 0.071(7) 0.043(5) 0.041(6) -0.001(5) 0.004(5) -0.032(5)
C222 0.113(9) 0.034(5) 0.037(6) 0.005(5) 0.010(6) -0.022(6)
B2 0.031(6) 0.026(5) 0.029(6) -0.004(5) -0.003(5) -0.011(5)
Si3 0.0438(17) 0.0312(14) 0.0310(16) 0.0032(12) -0.0087(13) -0.0101(13)
F32 0.039(3) 0.030(3) 0.029(3) 0.000(2) 0.004(2) -0.013(2)
F33 0.036(3) 0.067(3) 0.033(3) -0.010(3) 0.004(2) -0.020(3)
F34 0.040(3) 0.064(3) 0.058(4) -0.032(3) 0.004(3) -0.013(3)
F35 0.049(3) 0.034(3) 0.067(4) -0.016(3) -0.005(3) -0.014(2)
F36 0.048(3) 0.029(3) 0.041(3) 0.004(2) 0.002(2) -0.015(2)
F38 0.030(3) 0.028(2) 0.033(3) 0.000(2) 0.000(2) -0.008(2)
F39 0.032(3) 0.024(2) 0.049(3) 0.001(2) -0.001(2) -0.003(2)
F310 0.056(3) 0.029(3) 0.046(3) -0.001(2) 0.004(2) -0.021(2)
F311 0.046(3) 0.039(3) 0.053(3) -0.009(2) 0.011(3) -0.023(3)
F312 0.028(3) 0.030(3) 0.041(3) -0.007(2) 0.005(2) -0.010(2)
F314 0.039(3) 0.039(3) 0.032(3) 0.013(2) -0.004(2) -0.014(2)
F315 0.038(3) 0.035(3) 0.047(3) 0.007(2) 0.006(2) -0.019(2)
F316 0.030(3) 0.047(3) 0.050(3) -0.003(2) -0.001(2) -0.017(2)
F317 0.035(3) 0.054(3) 0.037(3) 0.009(2) -0.007(2) -0.017(3)
F318 0.035(3) 0.034(3) 0.028(3) 0.009(2) 0.000(2) -0.017(2)
C31 0.018(5) 0.025(5) 0.032(6) -0.001(4) -0.006(4) 0.001(4)
C32 0.031(6) 0.025(5) 0.029(6) -0.004(4) -0.001(4) -0.010(4)
C33 0.032(6) 0.050(6) 0.019(5) 0.009(5) 0.000(4) -0.018(5)
C34 0.028(6) 0.051(6) 0.036(6) -0.020(5) 0.004(5) -0.013(5)
C35 0.038(6) 0.030(5) 0.051(7) -0.011(5) -0.003(5) -0.011(5)
C36 0.030(6) 0.026(5) 0.042(6) -0.007(5) 0.002(5) -0.009(4)
C37 0.029(6) 0.027(5) 0.022(5) 0.001(4) 0.001(4) -0.008(4)
C38 0.022(6) 0.040(5) 0.023(5) 0.001(4) 0.005(4) -0.017(4)
C39 0.034(6) 0.017(5) 0.029(5) 0.002(4) -0.002(4) -0.004(4)
C310 0.046(7) 0.019(5) 0.028(5) 0.006(4) -0.006(5) -0.010(5)
C311 0.027(6) 0.040(6) 0.043(6) -0.004(5) 0.007(5) -0.019(5)
C312 0.023(6) 0.025(5) 0.029(5) -0.011(4) 0.008(4) -0.005(4)
C313 0.021(5) 0.017(4) 0.029(5) -0.001(4) 0.006(4) -0.004(4)
C314 0.026(6) 0.027(5) 0.043(6) -0.005(4) -0.006(5) -0.006(4)
C315 0.032(6) 0.024(5) 0.046(7) -0.002(4) 0.004(5) -0.015(5)
C316 0.007(5) 0.029(5) 0.052(7) -0.012(5) 0.003(5) -0.007(4)
C317 0.028(6) 0.023(5) 0.033(6) 0.011(4) -0.015(5) 0.003(4)
C318 0.026(6) 0.025(5) 0.034(6) -0.003(4) 0.003(5) -0.013(4)
C319 0.023(5) 0.024(4) 0.036(5) 0.006(4) -0.001(4) -0.006(4)
C320 0.055(7) 0.033(5) 0.040(6) -0.004(4) 0.005(5) -0.009(5)
C321 0.083(7) 0.043(5) 0.032(6) 0.004(5) -0.020(5) -0.026(5)
C322 0.071(7) 0.040(5) 0.040(6) 0.000(4) -0.019(5) -0.024(5)
B3 0.020(6) 0.028(5) 0.022(6) -0.006(4) 0.001(5) -0.008(4)
C41 0.049(9) 0.108(10) 0.112(11) 0.028(9) -0.012(8) -0.016(8)
C42 0.052(9) 0.136(11) 0.065(9) 0.041(8) -0.009(7) -0.032(9)
C43 0.071(9) 0.108(10) 0.077(9) 0.033(8) 0.003(8) -0.041(8)
C51 0.211(16) 0.109(11) 0.32(3) 0.135(13) -0.213(17) -0.140(12)
C52 0.29(2) 0.149(14) 0.088(12) -0.075(12) -0.064(14) -0.048(15)
C53 0.83(6) 0.41(3) 0.009(8) -0.077(13) 0.134(19) -0.52(4)

loop_
_atom_site_label
_atom_site_type_symbol
_atom_site_thermal_displace_type
_atom_site_fract_x
_atom_site_fract_y
_atom_site_fract_z
_atom_site_occupancy
_atom_site_U_iso_or_equiv
Fe1 Fe Uani 0.28932(8) 0.81929(6) 0.24543(5) 1.000 0.0263(4)
N11 N Uani 0.1727(4) 0.9144(3) 0.2876(3) 1.000 0.022(2)
N12 N Uani 0.3315(4) 0.9084(3) 0.2023(3) 1.000 0.025(2)
N13 N Uani 0.4215(5) 0.7212(3) 0.2624(3) 1.000 0.023(2)
N14 N Uani 0.2306(5) 0.7325(3) 0.2366(3) 1.000 0.024(2)
C11 C Uani 0.1129(6) 0.8490(4) 0.3758(3) 1.000 0.022(3)
C12 C Uani 0.2047(6) 0.7951(4) 0.4005(3) 1.000 0.026(3)
C13 C Uani 0.2079(6) 0.7299(4) 0.4415(4) 1.000 0.030(3)
C14 C Uani 0.1217(7) 0.7174(4) 0.4566(4) 1.000 0.033(3)
C15 C Uani 0.0313(6) 0.7693(4) 0.4310(4) 1.000 0.032(3)
C16 C Uani 0.0252(6) 0.8361(4) 0.3919(3) 1.000 0.028(3)
C17 C Uani 0.1065(6) 0.9212(4) 0.3349(4) 1.000 0.026(3)
C18 C Uani 0.0275(5) 0.9984(4) 0.3543(4) 1.000 0.023(3)
C19 C Uani 0.0295(5) 1.0246(4) 0.4177(4) 1.000 0.027(3)
C110 C Uani -0.0377(6) 1.0990(4) 0.4362(4) 1.000 0.036(3)
C111 C Uani -0.1081(5) 1.1474(4) 0.3918(4) 1.000 0.030(3)
C112 C Uani -0.1121(5) 1.1207(4) 0.3295(4) 1.000 0.027(3)
C113 C Uani -0.0447(6) 1.0463(4) 0.3095(4) 1.000 0.027(3)
C114 C Uani 0.1668(5) 0.9868(4) 0.2479(4) 1.000 0.027(3)
C115 C Uani 0.2720(5) 0.9834(4) 0.2357(4) 1.000 0.028(3)
C116 C Uani 0.4567(6) 0.8354(4) 0.1211(3) 1.000 0.026(3)
C117 C Uani 0.4097(6) 0.7895(4) 0.0938(4) 1.000 0.034(3)
C118 C Uani 0.4637(6) 0.7261(4) 0.0540(4) 1.000 0.033(3)
C119 C Uani 0.5643(6) 0.7057(5) 0.0428(4) 1.000 0.037(3)
C120 C Uani 0.6126(6) 0.7498(4) 0.0710(4) 1.000 0.038(3)
C121 C Uani 0.5589(6) 0.8149(4) 0.1082(4) 1.000 0.027(3)
C122 C Uani 0.4001(5) 0.9075(4) 0.1591(4) 1.000 0.027(3)
C123 C Uani 0.4226(5) 0.9805(4) 0.1408(4) 1.000 0.027(3)
C124 C Uani 0.4504(5) 1.0231(4) 0.1867(4) 1.000 0.032(3)
C125 C Uani 0.4650(6) 1.0921(5) 0.1658(4) 1.000 0.038(3)
C126 C Uani 0.4526(6) 1.1178(5) 0.1004(4) 1.000 0.040(3)
C127 C Uani 0.4253(5) 1.0759(4) 0.0544(4) 1.000 0.035(3)
C128 C Uani 0.4139(5) 1.0050(4) 0.0744(4) 1.000 0.029(3)
C129 C Uani 0.5296(6) 0.7846(4) 0.3009(4) 1.000 0.027(3)
C130 C Uani 0.4619(6) 0.8370(4) 0.3447(4) 1.000 0.030(3)
C131 C Uani 0.4777(6) 0.9024(4) 0.3667(4) 1.000 0.034(3)
C132 C Uani 0.5616(6) 0.9161(4) 0.3457(4) 1.000 0.034(3)
C133 C Uani 0.6295(6) 0.8643(4) 0.3019(4) 1.000 0.036(3)
C134 C Uani 0.6138(6) 0.7993(4) 0.2812(4) 1.000 0.030(3)
C135 C Uani 0.5119(6) 0.7154(4) 0.2755(4) 1.000 0.027(3)
C136 C Uani 0.6015(6) 0.6413(4) 0.2664(4) 1.000 0.027(3)
C137 C Uani 0.6630(6) 0.6049(4) 0.3200(4) 1.000 0.034(3)
C138 C Uani 0.7470(6) 0.5357(5) 0.3108(5) 1.000 0.044(4)
C139 C Uani 0.7709(7) 0.5023(5) 0.2487(6) 1.000 0.052(4)
C140 C Uani 0.7102(7) 0.5385(5) 0.1953(5) 1.000 0.046(3)
C141 C Uani 0.6252(6) 0.6073(4) 0.2040(4) 1.000 0.035(3)
C142 C Uani 0.4066(5) 0.6488(4) 0.2420(4) 1.000 0.029(3)
C143 C Uani 0.3032(5) 0.6555(4) 0.2640(4) 1.000 0.030(3)
C144 C Uani 0.0780(6) 0.8178(4) 0.1875(4) 1.000 0.027(3)
C145 C Uani 0.1178(6) 0.8446(5) 0.1314(4) 1.000 0.035(3)
C146 C Uani 0.0643(7) 0.9154(5) 0.0966(4) 1.000 0.040(3)
C147 C Uani -0.0309(7) 0.9610(5) 0.1193(5) 1.000 0.043(4)
C148 C Uani -0.0732(6) 0.9365(5) 0.1743(5) 1.000 0.042(4)
C149 C Uani -0.0191(6) 0.8651(4) 0.2072(4) 1.000 0.034(3)
C150 C Uani 0.1377(6) 0.7430(4) 0.2215(4) 1.000 0.029(3)
C151 C Uani 0.0899(6) 0.6849(4) 0.2373(4) 1.000 0.028(3)
C152 C Uani 0.1069(6) 0.6392(4) 0.2966(4) 1.000 0.038(3)
C153 C Uani 0.0557(7) 0.5889(5) 0.3100(4) 1.000 0.051(4)
C154 C Uani -0.0120(7) 0.5841(5) 0.2651(5) 1.000 0.055(4)
C155 C Uani -0.0292(6) 0.6281(5) 0.2062(4) 1.000 0.045(4)
C156 C Uani 0.0205(6) 0.6790(4) 0.1921(4) 1.000 0.037(3)
Si2 Si Uani 0.49382(19) 0.32625(13) 0.24124(12) 1.000 0.0378(10)
F22 F Uani 0.6108(3) 0.1303(2) 0.2869(2) 1.000 0.0379(17)
F23 F Uani 0.7607(3) -0.0021(2) 0.3220(2) 1.000 0.0379(17)
F24 F Uani 0.8297(3) -0.0279(2) 0.4496(2) 1.000 0.0363(17)
F25 F Uani 0.7335(3) 0.0807(2) 0.5432(2) 1.000 0.0358(17)
F26 F Uani 0.5852(3) 0.2176(2) 0.50861(19) 1.000 0.0301(16)
F28 F Uani 0.4258(3) 0.1246(2) 0.3690(2) 1.000 0.0375(17)
F29 F Uani 0.3089(3) 0.0748(2) 0.4468(2) 1.000 0.0436(17)
F210 F Uani 0.2203(3) 0.1564(2) 0.5578(2) 1.000 0.0458(17)
F211 F Uani 0.2535(3) 0.2885(2) 0.5884(2) 1.000 0.0397(17)
F212 F Uani 0.3754(3) 0.3366(2) 0.51597(19) 1.000 0.0327(16)
F214 F Uani 0.3113(3) 0.4117(2) 0.3953(2) 1.000 0.0384(17)
F215 F Uani 0.3095(3) 0.5562(2) 0.4112(2) 1.000 0.0467(19)
F216 F Uani 0.4839(3) 0.5792(2) 0.4258(2) 1.000 0.0512(19)
F217 F Uani 0.6612(3) 0.4480(2) 0.4302(2) 1.000 0.0470(19)
F218 F Uani 0.6657(3) 0.3033(2) 0.4138(2) 1.000 0.0357(17)
C21 C Uani 0.5880(5) 0.1835(4) 0.3966(4) 1.000 0.026(3)
C22 C Uani 0.6385(6) 0.1236(5) 0.3519(4) 1.000 0.031(3)
C23 C Uani 0.7157(6) 0.0531(5) 0.3688(4) 1.000 0.034(3)
C24 C Uani 0.7498(6) 0.0382(4) 0.4320(5) 1.000 0.031(3)
C25 C Uani 0.7030(6) 0.0945(4) 0.4791(4) 1.000 0.028(3)
C26 C Uani 0.6272(6) 0.1635(4) 0.4598(4) 1.000 0.026(3)
C27 C Uani 0.4040(5) 0.2369(4) 0.4346(4) 1.000 0.028(3)
C28 C Uani 0.3824(6) 0.1699(4) 0.4226(4) 1.000 0.028(3)
C29 C Uani 0.3226(6) 0.1423(4) 0.4624(4) 1.000 0.035(3)
C210 C Uani 0.2795(6) 0.1828(5) 0.5178(4) 1.000 0.036(3)
C211 C Uani 0.2972(6) 0.2480(4) 0.5328(4) 1.000 0.029(3)
C212 C Uani 0.3584(6) 0.2727(4) 0.4932(4) 1.000 0.029(3)
C213 C Uani 0.4887(6) 0.3470(4) 0.4034(3) 1.000 0.027(3)
C214 C Uani 0.4020(6) 0.4163(5) 0.4042(4) 1.000 0.032(3)
C215 C Uani 0.4001(7) 0.4924(5) 0.4120(4) 1.000 0.037(3)
C216 C Uani 0.4863(7) 0.5044(4) 0.4194(4) 1.000 0.035(4)
C217 C Uani 0.5739(7) 0.4389(5) 0.4204(4) 1.000 0.033(4)
C218 C Uani 0.5728(6) 0.3636(4) 0.4123(4) 1.000 0.029(3)
C219 C Uani 0.4411(5) 0.2762(4) 0.3064(3) 1.000 0.028(3)
C220 C Uani 0.6313(6) 0.2994(5) 0.2451(4) 1.000 0.055(4)
C221 C Uani 0.4686(6) 0.2993(4) 0.1575(4) 1.000 0.049(3)
C222 C Uani 0.4329(7) 0.4377(4) 0.2442(4) 1.000 0.064(4)
B2 B Uani 0.4822(7) 0.2611(5) 0.3833(4) 1.000 0.029(3)
Si3 Si Uani 0.10847(18) 0.25514(13) 0.23724(12) 1.000 0.0365(9)
F32 F Uani 0.1275(3) 0.2821(2) -0.05239(19) 1.000 0.0328(17)
F33 F Uani 0.2249(3) 0.1841(3) -0.1466(2) 1.000 0.0451(17)
F34 F Uani 0.2915(3) 0.0222(3) -0.1267(2) 1.000 0.0552(19)
F35 F Uani 0.2445(3) -0.0385(3) -0.0099(2) 1.000 0.0500(19)
F36 F Uani 0.1464(3) 0.0565(2) 0.0864(2) 1.000 0.0394(17)
F38 F Uani -0.1093(3) 0.3896(2) 0.10180(19) 1.000 0.0313(16)
F39 F Uani -0.1070(3) 0.5346(2) 0.0924(2) 1.000 0.0373(16)
F310 F Uani 0.0686(3) 0.5569(2) 0.0677(2) 1.000 0.0423(17)
F311 F Uani 0.2415(3) 0.4267(2) 0.0516(2) 1.000 0.0440(17)
F312 F Uani 0.2420(3) 0.2801(2) 0.0594(2) 1.000 0.0333(17)
F314 F Uani -0.0179(3) 0.1412(2) 0.1866(2) 1.000 0.0373(17)
F315 F Uani -0.1932(3) 0.1293(2) 0.1727(2) 1.000 0.0389(17)
F316 F Uani -0.3119(3) 0.2020(2) 0.0669(2) 1.000 0.0416(17)
F317 F Uani -0.2474(3) 0.2849(2) -0.0264(2) 1.000 0.0422(17)
F318 F Uani -0.0697(3) 0.2962(2) -0.0156(2) 1.000 0.0315(17)
C31 C Uani 0.1357(5) 0.1758(4) 0.0259(4) 1.000 0.028(3)
C32 C Uani 0.1567(6) 0.2026(4) -0.0369(4) 1.000 0.028(3)
C33 C Uani 0.2085(6) 0.1521(5) -0.0870(4) 1.000 0.033(3)
C34 C Uani 0.2407(6) 0.0713(5) -0.0773(4) 1.000 0.039(3)
C35 C Uani 0.2174(6) 0.0417(5) -0.0185(5) 1.000 0.040(3)
C36 C Uani 0.1664(6) 0.0931(4) 0.0292(4) 1.000 0.033(3)
C37 C Uani 0.0661(6) 0.3253(4) 0.0794(3) 1.000 0.027(3)
C38 C Uani -0.0170(6) 0.3940(5) 0.0883(3) 1.000 0.027(3)
C39 C Uani -0.0196(6) 0.4709(4) 0.0848(4) 1.000 0.028(3)
C310 C Uani 0.0674(7) 0.4826(4) 0.0724(4) 1.000 0.032(3)
C311 C Uani 0.1534(6) 0.4172(5) 0.0643(4) 1.000 0.035(3)
C312 C Uani 0.1512(6) 0.3420(4) 0.0678(4) 1.000 0.027(3)
C313 C Uani -0.0346(6) 0.2232(4) 0.0876(4) 1.000 0.023(3)
C314 C Uani -0.0716(6) 0.1804(4) 0.1320(4) 1.000 0.033(3)
C315 C Uani -0.1625(7) 0.1731(4) 0.1273(4) 1.000 0.033(3)
C316 C Uani -0.2218(6) 0.2072(4) 0.0738(5) 1.000 0.029(3)
C317 C Uani -0.1885(6) 0.2495(4) 0.0269(4) 1.000 0.032(3)
C318 C Uani -0.0974(6) 0.2551(4) 0.0339(4) 1.000 0.027(3)
C319 C Uani 0.1401(5) 0.1981(4) 0.1594(3) 1.000 0.029(3)
C320 C Uani -0.0267(6) 0.2928(4) 0.2598(4) 1.000 0.045(3)
C321 C Uani 0.1785(6) 0.1882(4) 0.3079(4) 1.000 0.052(3)
C322 C Uani 0.1486(6) 0.3428(4) 0.2345(4) 1.000 0.049(3)
B3 B Uani 0.0757(6) 0.2320(5) 0.0900(4) 1.000 0.024(3)
C41 C Uani -0.0713(9) 0.5775(7) 0.5236(6) 1.000 0.095(6)
C42 C Uani -0.1047(8) 0.5152(8) 0.4970(6) 1.000 0.087(6)
C43 C Uani 0.0311(9) 0.5429(7) 0.5499(5) 1.000 0.085(5)
C51 C Uani 0.4047(10) 0.5198(8) 0.0480(7) 1.000 0.190(12)
C52 C Uani 0.3858(13) 0.5374(9) -0.0261(6) 1.000 0.183(9)
C53 C Uani 0.5152(9) 0.4888(9) 0.0650(5) 1.000 0.33(2)
H114' H Uiso 0.13392 0.98877 0.20506 1.000 0.0323
H115' H Uiso 0.30307 0.98520 0.27852 1.000 0.0338
H142' H Uiso 0.41366 0.64450 0.19312 1.000 0.0346
H143' H Uiso 0.29828 0.65400 0.31315 1.000 0.0363
H12 H Uiso 0.26473 0.80290 0.38926 1.000 0.0306
H13 H Uiso 0.26997 0.69417 0.45897 1.000 0.0367
H14 H Uiso 0.12401 0.67312 0.48466 1.000 0.0397
H15 H Uiso -0.02757 0.75907 0.44032 1.000 0.0386
H16 H Uiso -0.03770 0.87255 0.37622 1.000 0.0335
H19 H Uiso 0.07723 0.99132 0.44860 1.000 0.0332
H110 H Uiso -0.03545 1.11685 0.47965 1.000 0.0427
H111 H Uiso -0.15336 1.19890 0.40422 1.000 0.0355
H112 H Uiso -0.16172 1.15359 0.29941 1.000 0.0328
H113 H Uiso -0.04781 1.02843 0.26625 1.000 0.0322
H114 H Uiso 0.12683 1.03551 0.27228 1.000 0.0323
H115 H Uiso 0.27038 1.03011 0.20749 1.000 0.0338
H117 H Uiso 0.34058 0.80164 0.10251 1.000 0.0399
H118 H Uiso 0.43054 0.69635 0.03418 1.000 0.0392
H119 H Uiso 0.60071 0.66174 0.01586 1.000 0.0442
H120 H Uiso 0.68265 0.73495 0.06457 1.000 0.0452
H121 H Uiso 0.59182 0.84636 0.12543 1.000 0.0330
H124 H Uiso 0.45928 1.00524 0.23199 1.000 0.0388
H125 H Uiso 0.48361 1.12166 0.19703 1.000 0.0452
H126 H Uiso 0.46299 1.16504 0.08667 1.000 0.0475
H127 H Uiso 0.41436 1.09513 0.00952 1.000 0.0416
H128 H Uiso 0.40013 0.97346 0.04240 1.000 0.0351
H130 H Uiso 0.40427 0.82751 0.35960 1.000 0.0359
H131 H Uiso 0.43083 0.93804 0.39617 1.000 0.0405
H132 H Uiso 0.57312 0.96075 0.36115 1.000 0.0407
H133 H Uiso 0.68657 0.87426 0.28643 1.000 0.0431
H134 H Uiso 0.66177 0.76325 0.25249 1.000 0.0360
H137 H Uiso 0.64758 0.62742 0.36265 1.000 0.0407
H138 H Uiso 0.78875 0.51076 0.34743 1.000 0.0530
H139 H Uiso 0.82858 0.45486 0.24287 1.000 0.0631
H140 H Uiso 0.72660 0.51629 0.15259 1.000 0.0546
H141 H Uiso 0.58289 0.63134 0.16743 1.000 0.0424
H142 H Uiso 0.45759 0.60031 0.26278 1.000 0.0346
H143 H Uiso 0.28884 0.61025 0.24735 1.000 0.0363
H145 H Uiso 0.18371 0.81314 0.11671 1.000 0.0419
H146 H Uiso 0.09232 0.93209 0.05840 1.000 0.0479
H147 H Uiso -0.06816 1.01015 0.09659 1.000 0.0513
H148 H Uiso -0.13870 0.96857 0.18925 1.000 0.0503
H149 H Uiso -0.04883 0.84783 0.24423 1.000 0.0406
H152 H Uiso 0.15338 0.64240 0.32758 1.000 0.0454
H153 H Uiso 0.06727 0.55773 0.35037 1.000 0.0613
H154 H Uiso -0.04716 0.54993 0.27503 1.000 0.0660
H155 H Uiso -0.07501 0.62357 0.17529 1.000 0.0538
H156 H Uiso 0.00770 0.71025 0.15178 1.000 0.0437
H219' H Uiso 0.44962 0.22321 0.28975 1.000 0.0332
H220' H Uiso 0.64873 0.30964 0.28956 1.000 0.0820
H220" H Uiso 0.65136 0.33192 0.21194 1.000 0.0820
H221' H Uiso 0.48721 0.33175 0.12351 1.000 0.0732
H221" H Uiso 0.39723 0.30959 0.15412 1.000 0.0732
H222' H Uiso 0.46190 0.45643 0.28014 1.000 0.0955
H222" H Uiso 0.36084 0.45327 0.25242 1.000 0.0955
H219 H Uiso 0.36815 0.30780 0.30893 1.000 0.0332
H220 H Uiso 0.66633 0.24257 0.23591 1.000 0.0820
H221 H Uiso 0.50808 0.24246 0.15083 1.000 0.0732
H222 H Uiso 0.44388 0.46172 0.20173 1.000 0.0955
H319' H Uiso 0.13754 0.14498 0.17040 1.000 0.0345
H320' H Uiso -0.0412(10) 0.334(2) 0.294(2) 1.000 0.0674
H320" H Uiso -0.0441(11) 0.2478(16) 0.278(2) 1.000 0.0674
H321' H Uiso 0.16864 0.21954 0.34794 1.000 0.0775
H321" H Uiso 0.24997 0.16481 0.29654 1.000 0.0775
H322' H Uiso 0.14431 0.36307 0.27937 1.000 0.0731
H322" H Uiso 0.10460 0.38525 0.20491 1.000 0.0731
H319 H Uiso 0.21075 0.18868 0.14832 1.000 0.0345
H320 H Uiso -0.0668(15) 0.317(2) 0.2199(14) 1.000 0.0674
H321 H Uiso 0.15340 0.14531 0.31626 1.000 0.0775
H322 H Uiso 0.21777 0.32568 0.21794 1.000 0.0731
H41 H Uiso -0.07417 0.61739 0.48766 1.000 0.1130
H41' H Uiso -0.11811 0.60588 0.55948 1.000 0.1130
H42 H Uiso -0.11828 0.48416 0.53501 1.000 0.1036
H42' H Uiso -0.16849 0.54296 0.47336 1.000 0.1036
H43 H Uiso 0.03009 0.51460 0.59299 1.000 0.1014
H43' H Uiso 0.05405 0.58667 0.55819 1.000 0.1014
H51 H Uiso 0.36868 0.56934 0.07229 1.000 0.2257
H51' H Uiso 0.37704 0.47948 0.06330 1.000 0.2257
H52 H Uiso 0.34793 0.59547 -0.03405 1.000 0.2187
H52' H Uiso 0.34489 0.50851 -0.04171 1.000 0.2187
H53 H Uiso 0.52379 0.44190 0.09512 1.000 0.3975
H53' H Uiso 0.51920 0.53027 0.09402 1.000 0.3975

loop_
_atom_type_symbol
_atom_type_description
_atom_type_scat_dispersion_real
_atom_type_scat_dispersion_imag
_atom_type_scat_source
Si Si 0.0817 0.0704 'International Tables Vol C Tables 4.2.6.8 and 6.1.1.4'
N N 0.0061 0.0033 'International Tables Vol C Tables 4.2.6.8 and 6.1.1.4'
Fe Fe 0.3463 0.8444 'International Tables Vol C Tables 4.2.6.8 and 6.1.1.4'
F F 0.0171 0.0103 'International Tables Vol C Tables 4.2.6.8 and 6.1.1.4'
B B 0.0013 0.0007 'International Tables Vol C Tables 4.2.6.8 and 6.1.1.4'
H H 0.0000 0.0000 'International Tables Vol C Tables 4.2.6.8 and 6.1.1.4'
C C 0.0033 0.0016 'International Tables Vol C Tables 4.2.6.8 and 6.1.1.4'

loop_
_geom_angle_atom_site_label_1
_geom_angle_atom_site_label_2
_geom_angle_atom_site_label_3
_geom_angle
_geom_angle_site_symmetry_1
_geom_angle_site_symmetry_3
_geom_angle_publ_flag
N11 Fe1 N12 84.4(2) . . yes
N11 Fe1 N13 146.1(2) . . yes
N11 Fe1 N14 104.1(2) . . yes
N12 Fe1 N13 105.9(2) . . yes
N12 Fe1 N14 149.9(2) . . yes
N13 Fe1 N14 83.3(3) . . yes
C221 Si2 C222 106.4(4) . . yes
C219 Si2 C222 111.5(4) . . yes
C219 Si2 C220 115.1(4) . . yes
C219 Si2 C221 109.6(4) . . yes
C220 Si2 C221 106.6(4) . . yes
C220 Si2 C222 107.2(4) . . yes
C321 Si3 C322 105.5(4) . . yes
C320 Si3 C322 107.8(3) . . yes
C320 Si3 C321 107.4(4) . . yes
C319 Si3 C320 113.7(4) . . yes
C319 Si3 C321 109.0(3) . . yes
C319 Si3 C322 112.9(4) . . yes
Fe1 N11 C17 135.2(5) . . yes
Fe1 N11 C114 105.9(4) . . yes
C17 N11 C114 118.8(6) . . yes
Fe1 N12 C115 106.9(4) . . yes
C115 N12 C122 119.8(6) . . yes
Fe1 N12 C122 133.1(5) . . yes
Fe1 N13 C135 132.2(5) . . yes
Fe1 N13 C142 108.0(5) . . yes
C135 N13 C142 118.6(6) . . yes
C143 N14 C150 122.7(6) . . yes
Fe1 N14 C143 108.5(5) . . yes
Fe1 N14 C150 127.7(4) . . yes
C12 C11 C16 119.4(6) . . no
C12 C11 C17 121.2(8) . . no
C16 C11 C17 119.4(7) . . no
C11 C12 C13 120.0(8) . . no
C12 C13 C14 120.2(8) . . no
C13 C14 C15 120.0(7) . . no
C14 C15 C16 121.1(8) . . no
C11 C16 C15 119.2(7) . . no
N11 C17 C11 119.2(6) . . yes
N11 C17 C18 124.2(6) . . yes
C11 C17 C18 116.5(7) . . no
C19 C18 C113 119.8(6) . . no
C17 C18 C19 118.3(7) . . no
C17 C18 C113 121.8(7) . . no
C18 C19 C110 120.3(7) . . no
C19 C110 C111 120.2(7) . . no
C110 C111 C112 119.6(7) . . no
C11 C12 H12 120.00 . . no
C13 C12 H12 120.00 . . no
C111 C112 C113 121.2(7) . . no
C12 C13 H13 120.00 . . no
C18 C113 C112 118.8(7) . . no
C14 C13 H13 120.00 . . no
N11 C114 C115 108.3(6) . . yes
C15 C14 H14 120.00 . . no
C13 C14 H14 120.00 . . no
N12 C115 C114 109.1(6) . . yes
C14 C15 H15 119.00 . . no
C16 C15 H15 119.00 . . no
C117 C116 C121 118.3(6) . . no
C15 C16 H16 120.00 . . no
C117 C116 C122 121.7(8) . . no
C11 C16 H16 120.00 . . no
C121 C116 C122 119.8(7) . . no
C116 C117 C118 120.1(8) . . no
C117 C118 C119 120.9(8) . . no
C18 C19 H19 120.00 . . no
C118 C119 C120 119.6(7) . . no
C110 C19 H19 120.00 . . no
C119 C120 C121 120.0(8) . . no
C116 C121 C120 121.0(8) . . no
C116 C122 C123 115.6(7) . . no
N12 C122 C116 121.7(6) . . yes
N12 C122 C123 122.7(6) . . yes
C122 C123 C124 123.4(7) . . no
C124 C123 C128 120.0(7) . . no
C122 C123 C128 116.7(7) . . no
C123 C124 C125 119.4(7) . . no
C124 C125 C126 120.4(8) . . no
C125 C126 C127 120.7(8) . . no
C126 C127 C128 119.3(7) . . no
C123 C128 C127 120.0(7) . . no
C134 C129 C135 120.7(7) . . no
C130 C129 C134 118.2(7) . . no
C130 C129 C135 121.2(8) . . no
C129 C130 C131 120.7(8) . . no
C130 C131 C132 119.9(7) . . no
C131 C132 C133 119.9(7) . . no
C132 C133 C134 119.8(8) . . no
C129 C134 C133 121.6(7) . . no
N13 C135 C136 123.1(7) . . yes
N13 C135 C129 120.6(7) . . yes
C129 C135 C136 116.3(8) . . no
C135 C136 C137 120.2(7) . . no
C137 C136 C141 119.4(7) . . no
C135 C136 C141 120.4(7) . . no
C136 C137 C138 119.7(8) . . no
C137 C138 C139 120.9(9) . . no
C138 C139 C140 119.6(8) . . no
C139 C140 C141 120.1(9) . . no
C136 C141 C140 120.3(8) . . no
N13 C142 C143 108.4(6) . . yes
N14 C143 C142 107.8(6) . . yes
C145 C144 C149 117.2(7) . . no
C149 C144 C150 123.2(7) . . no
C145 C144 C150 119.6(8) . . no
C144 C145 C146 122.3(8) . . no
C145 C146 C147 118.0(8) . . no
C146 C147 C148 121.5(8) . . no
C147 C148 C149 119.3(8) . . no
C144 C149 C148 121.6(8) . . no
N14 C150 C151 125.1(6) . . yes
N14 C150 C144 117.2(7) . . yes
C144 C150 C151 117.7(8) . . no
C150 C151 C152 122.5(8) . . no
C150 C151 C156 118.4(7) . . no
C152 C151 C156 119.0(8) . . no
C151 C152 C153 119.7(8) . . no
C152 C153 C154 120.4(8) . . no
C153 C154 C155 120.8(9) . . no
C154 C155 C156 119.7(8) . . no
C151 C156 C155 120.4(7) . . no
C111 C110 H110 120.00 . . no
C19 C110 H110 120.00 . . no
C110 C111 H111 120.00 . . no
C112 C111 H111 120.00 . . no
C111 C112 H112 119.00 . . no
C113 C112 H112 119.00 . . no
C18 C113 H113 121.00 . . no
C112 C113 H113 121.00 . . no
N11 C114 H114 110.00 . . no
C115 C114 H114' 110.00 . . no
N11 C114 H114' 110.00 . . no
H114' C114 H114 108.00 . . no
C115 C114 H114 110.00 . . no
C114 C115 H115 110.00 . . no
N12 C115 H115 110.00 . . no
H115' C115 H115 108.00 . . no
N12 C115 H115' 110.00 . . no
C114 C115 H115' 110.00 . . no
C118 C117 H117 120.00 . . no
C116 C117 H117 120.00 . . no
C117 C118 H118 120.00 . . no
C119 C118 H118 119.00 . . no
C120 C119 H119 120.00 . . no
C118 C119 H119 120.00 . . no
C121 C120 H120 120.00 . . no
C119 C120 H120 120.00 . . no
C22 C21 C26 111.4(7) . . no
C22 C21 B2 126.6(7) . . yes
C26 C21 B2 121.1(7) . . yes
C120 C121 H121 119.00 . . no
C116 C121 H121 120.00 . . no
F22 C22 C23 114.4(7) . . yes
F22 C22 C21 121.3(7) . . yes
C21 C22 C23 124.3(8) . . no
F23 C23 C24 119.0(7) . . yes
C22 C23 C24 120.5(8) . . no
F23 C23 C22 120.5(7) . . yes
F24 C24 C25 119.3(8) . . yes
C23 C24 C25 118.4(7) . . no
F24 C24 C23 122.3(8) . . yes
C123 C124 H124 120.00 . . no
C125 C124 H124 120.00 . . no
C124 C125 H125 120.00 . . no
C126 C125 H125 120.00 . . no
F25 C25 C26 121.2(7) . . yes
C24 C25 C26 118.8(8) . . no
F25 C25 C24 120.0(7) . . yes
C125 C126 H126 120.00 . . no
C127 C126 H126 120.00 . . no
F26 C26 C21 117.6(6) . . yes
F26 C26 C25 116.0(7) . . yes
C21 C26 C25 126.5(7) . . no
C28 C27 C212 111.4(7) . . no
C28 C27 B2 119.7(7) . . yes
C126 C127 H127 120.00 . . no
C128 C127 H127 120.00 . . no
C212 C27 B2 128.7(7) . . yes
C127 C128 H128 120.00 . . no
F28 C28 C29 115.5(6) . . yes
C27 C28 C29 125.1(7) . . no
C123 C128 H128 120.00 . . no
F28 C28 C27 119.3(7) . . yes
F29 C29 C28 120.1(7) . . yes
C28 C29 C210 118.9(7) . . no
F29 C29 C210 121.1(7) . . yes
C129 C130 H130 120.00 . . no
C131 C130 H130 120.00 . . no
C132 C131 H131 120.00 . . no
C130 C131 H131 120.00 . . no
C133 C132 H132 120.00 . . no
C131 C132 H132 120.00 . . no
C132 C133 H133 120.00 . . no
C134 C133 H133 120.00 . . no
C129 C134 H134 119.00 . . no
C133 C134 H134 119.00 . . no
C136 C137 H137 120.00 . . no
C138 C137 H137 120.00 . . no
C137 C138 H138 120.00 . . no
C139 C138 H138 120.00 . . no
C140 C139 H139 120.00 . . no
C138 C139 H139 120.00 . . no
C139 C140 H140 120.00 . . no
C141 C140 H140 120.00 . . no
C140 C141 H141 120.00 . . no
C136 C141 H141 120.00 . . no
H142' C142 H142 108.00 . . no
C143 C142 H142' 110.00 . . no
C143 C142 H142 110.00 . . no
N13 C142 H142' 110.00 . . no
N13 C142 H142 110.00 . . no
N14 C143 H143' 110.00 . . no
N14 C143 H143 110.00 . . no
C142 C143 H143 110.00 . . no
H143' C143 H143 108.00 . . no
C142 C143 H143' 110.00 . . no
C146 C145 H145 119.00 . . no
C144 C145 H145 119.00 . . no
C145 C146 H146 121.00 . . no
C147 C146 H146 121.00 . . no
C146 C147 H147 119.00 . . no
C148 C147 H147 119.00 . . no
C149 C148 H148 120.00 . . no
C147 C148 H148 120.00 . . no
C148 C149 H149 119.00 . . no
C144 C149 H149 119.00 . . no
C151 C152 H152 120.00 . . no
C153 C152 H152 120.00 . . no
C154 C153 H153 120.00 . . no
C152 C153 H153 120.00 . . no
C153 C154 H154 120.00 . . no
C155 C154 H154 120.00 . . no
C154 C155 H155 120.00 . . no
C156 C155 H155 120.00 . . no
C151 C156 H156 120.00 . . no
C155 C156 H156 120.00 . . no
C29 C210 C211 119.5(8) . . no
F210 C210 C29 119.7(7) . . yes
F210 C210 C211 120.8(7) . . yes
F211 C211 C210 119.2(7) . . yes
F211 C211 C212 120.6(7) . . yes
C210 C211 C212 120.2(7) . . no
F212 C212 C27 120.5(7) . . yes
F212 C212 C211 114.6(7) . . yes
C27 C212 C211 124.9(7) . . no
C214 C213 B2 119.7(8) . . yes
C214 C213 C218 111.5(7) . . no
C218 C213 B2 128.3(7) . . yes
F214 C214 C213 119.9(7) . . yes
F214 C214 C215 115.5(8) . . yes
C213 C214 C215 124.6(9) . . no
C214 C215 C216 120.6(8) . . no
F215 C215 C216 120.4(7) . . yes
F215 C215 C214 119.0(9) . . yes
F216 C216 C215 120.2(7) . . yes
F216 C216 C217 121.9(9) . . yes
C215 C216 C217 117.9(8) . . no
F217 C217 C216 119.7(8) . . yes
F217 C217 C218 120.5(8) . . yes
C216 C217 C218 119.8(9) . . no
F218 C218 C217 113.9(8) . . yes
F218 C218 C213 120.6(6) . . yes
C213 C218 C217 125.6(8) . . no
Si2 C219 B2 121.6(6) . . yes
C36 C31 B3 121.4(7) . . yes
C32 C31 C36 111.1(7) . . no
C32 C31 B3 127.4(6) . . yes
C31 C32 C33 123.9(7) . . no
F32 C32 C31 121.0(6) . . yes
F32 C32 C33 115.1(7) . . yes
F33 C33 C32 119.5(7) . . yes
F33 C33 C34 120.2(7) . . yes
C32 C33 C34 120.3(8) . . no
F34 C34 C33 119.9(7) . . yes
C33 C34 C35 118.5(8) . . no
F34 C34 C35 121.6(7) . . yes
F35 C35 C36 121.8(8) . . yes
C34 C35 C36 119.4(8) . . no
F35 C35 C34 118.8(8) . . yes
C31 C36 C35 126.6(8) . . no
F36 C36 C31 119.0(7) . . yes
F36 C36 C35 114.4(6) . . yes
C312 C37 B3 120.0(7) . . yes
C38 C37 C312 111.5(7) . . no
C38 C37 B3 128.1(8) . . yes
F38 C38 C37 120.1(7) . . yes
F38 C38 C39 113.8(7) . . yes
C37 C38 C39 126.1(9) . . no
F39 C39 C38 121.0(8) . . yes
C38 C39 C310 119.0(7) . . no
F39 C39 C310 120.1(6) . . yes
B2 C219 H219 107.00 . . no
H219' C219 H219 107.00 . . no
B2 C219 H219' 107.00 . . no
Si2 C219 H219 107.00 . . no
Si2 C219 H219' 107.00 . . no
Si2 C220 H220' 109.00 . . no
Si2 C220 H220" 109.00 . . no
H220' C220 H220 109.00 . . no
Si2 C220 H220 110.00 . . no
H220" C220 H220 109.00 . . no
H220' C220 H220" 109.00 . . no
Si2 C221 H221' 109.00 . . no
Si2 C221 H221 109.00 . . no
H221' C221 H221" 110.00 . . no
Si2 C221 H221" 109.00 . . no
H221" C221 H221 110.00 . . no
H221' C221 H221 110.00 . . no
Si2 C222 H222' 109.00 . . no
Si2 C222 H222" 109.00 . . no
Si2 C222 H222 109.00 . . no
H222' C222 H222" 109.00 . . no
H222' C222 H222 110.00 . . no
H222" C222 H222 110.00 . . no
C42 C41 C43 112.7(10) . . no
C41 C42 C43 115.3(11) . 2_566 no
C41 C43 C42 112.7(10) . 2_566 no
F310 C310 C39 121.2(7) . . yes
F310 C310 C311 120.4(9) . . yes
C39 C310 C311 118.3(7) . . no
F311 C311 C312 120.0(7) . . yes
C310 C311 C312 120.1(9) . . no
F311 C311 C310 119.9(7) . . yes
F312 C312 C37 119.5(6) . . yes
C37 C312 C311 125.0(7) . . no
F312 C312 C311 115.5(8) . . yes
C314 C313 C318 112.2(8) . . no
C314 C313 B3 127.2(7) . . yes
C318 C313 B3 120.4(7) . . yes
C313 C314 C315 125.3(8) . . no
F314 C314 C313 120.9(8) . . yes
F314 C314 C315 113.8(7) . . yes
F315 C315 C316 118.6(9) . . yes
C314 C315 C316 119.6(8) . . no
F315 C315 C314 121.8(7) . . yes
F316 C316 C315 121.9(8) . . yes
F316 C316 C317 120.0(8) . . yes
C315 C316 C317 118.1(9) . . no
F317 C317 C316 118.9(8) . . yes
C316 C317 C318 120.1(8) . . no
F317 C317 C318 121.0(7) . . yes
F318 C318 C313 119.5(8) . . yes
F318 C318 C317 115.9(7) . . yes
C313 C318 C317 124.6(8) . . no
Si3 C319 B3 122.2(5) . . yes
C43 C41 H41' 109.00 . . no
H41 C41 H41' 108.00 . . no
C42 C41 H41' 109.00 . . no
C43 C41 H41 109.00 . . no
C42 C41 H41 109.00 . . no
C43 C42 H42 108.00 2_566 . no
H42 C42 H42' 108.00 . . no
C41 C42 H42' 108.00 . . no
C43 C42 H42' 108.00 2_566 . no
C41 C42 H42 109.00 . . no
H43 C43 H43' 108.00 . . no
C41 C43 H43 109.00 . . no
C42 C43 H43' 109.00 2_566 . no
C41 C43 H43' 109.00 . . no
C42 C43 H43 109.00 2_566 . no
H319' C319 H319 107.00 . . no
Si3 C319 H319 107.00 . . no
Si3 C319 H319' 107.00 . . no
B3 C319 H319 107.00 . . no
B3 C319 H319' 107.00 . . no
Si3 C320 H320' 109.4(13) . . no
H320' C320 H320 109(3) . . no
Si3 C320 H320" 109.5(15) . . no
H320" C320 H320 110(3) . . no
H320' C320 H320" 109(3) . . no
Si3 C320 H320 109.5(17) . . no
Si3 C321 H321 109.00 . . no
H321' C321 H321" 109.00 . . no
H321' C321 H321 109.00 . . no
H321" C321 H321 109.00 . . no
Si3 C321 H321" 110.00 . . no
Si3 C321 H321' 109.00 . . no
H322' C322 H322" 109.00 . . no
H322' C322 H322 109.00 . . no
Si3 C322 H322 109.00 . . no
Si3 C322 H322" 109.00 . . no
H322" C322 H322 110.00 . . no
Si3 C322 H322' 109.00 . . no
C52 C51 C53 113.0(12) . . no
C51 C52 C53 110.5(13) . 2_665 no
C51 C53 C52 136.2(10) . 2_665 no
C52 C51 H51 109.00 . . no
H51 C51 H51' 108.00 . . no
C52 C51 H51' 109.00 . . no
C53 C51 H51 109.00 . . no
C53 C51 H51' 109.00 . . no
C51 C52 H52 109.00 . . no
C51 C52 H52' 110.00 . . no
H52 C52 H52' 108.00 . . no
C53 C52 H52' 110.00 2_665 . no
C53 C52 H52 110.00 2_665 . no
C52 C53 H53' 103.00 2_665 . no
C52 C53 H53 103.00 2_665 . no
C51 C53 H53 103.00 . . no
H53 C53 H53' 105.00 . . no
C51 C53 H53' 103.00 . . no
C27 B2 C219 111.1(7) . . yes
C213 B2 C219 105.0(6) . . yes
C27 B2 C213 111.1(6) . . yes
C21 B2 C27 100.8(6) . . yes
C21 B2 C213 112.7(7) . . yes
C21 B2 C219 116.3(6) . . yes
C37 B3 C313 112.5(6) . . yes
C37 B3 C319 105.6(6) . . yes
C313 B3 C319 116.0(6) . . yes
C31 B3 C319 110.2(6) . . yes
C31 B3 C37 111.9(6) . . yes
C31 B3 C313 100.8(6) . . yes

loop_
_geom_bond_atom_site_label_1
_geom_bond_atom_site_label_2
_geom_bond_distance
_geom_bond_site_symmetry_2
_geom_bond_publ_flag
Fe1 N11 2.085(6) . yes
Fe1 N12 2.078(6) . yes
Fe1 N13 2.077(6) . yes
Fe1 N14 2.064(7) . yes
Si2 C221 1.858(8) . yes
Si2 C222 1.868(7) . yes
Si2 C219 1.867(7) . yes
Si2 C220 1.860(10) . yes
Si3 C322 1.882(8) . yes
Si3 C320 1.857(9) . yes
Si3 C321 1.875(8) . yes
Si3 C319 1.861(7) . yes
F22 C22 1.367(9) . yes
F23 C23 1.362(9) . yes
F24 C24 1.350(9) . yes
F25 C25 1.358(9) . yes
F26 C26 1.373(8) . yes
F28 C28 1.368(9) . yes
F29 C29 1.359(8) . yes
F210 C210 1.359(10) . yes
F211 C211 1.365(9) . yes
F212 C212 1.368(8) . yes
F214 C214 1.362(10) . yes
F215 C215 1.376(10) . yes
F216 C216 1.351(8) . yes
F217 C217 1.354(12) . yes
F218 C218 1.369(9) . yes
F32 C32 1.359(8) . yes
F33 C33 1.364(9) . yes
F34 C34 1.361(9) . yes
F35 C35 1.354(10) . yes
F36 C36 1.382(9) . yes
F38 C38 1.385(10) . yes
F39 C39 1.356(9) . yes
F310 C310 1.349(8) . yes
F311 C311 1.364(10) . yes
F312 C312 1.373(9) . yes
F314 C314 1.370(9) . yes
F315 C315 1.357(9) . yes
F316 C316 1.352(10) . yes
F317 C317 1.366(9) . yes
F318 C318 1.359(9) . yes
N11 C17 1.306(10) . yes
N11 C114 1.479(9) . yes
N12 C122 1.296(10) . yes
N12 C115 1.478(9) . yes
N13 C135 1.304(12) . yes
N13 C142 1.481(9) . yes
N14 C150 1.325(12) . yes
N14 C143 1.482(9) . yes
C11 C12 1.403(11) . no
C11 C16 1.400(13) . no
C11 C17 1.487(10) . no
C12 C13 1.397(10) . no
C13 C14 1.372(14) . no
C14 C15 1.384(12) . no
C15 C16 1.388(10) . no
C17 C18 1.486(10) . no
C18 C19 1.385(11) . no
C18 C113 1.397(11) . no
C19 C110 1.384(10) . no
C110 C111 1.381(11) . no
C111 C112 1.374(11) . no
C12 H12 0.9500 . no
C112 C113 1.394(10) . no
C13 H13 0.9500 . no
C114 C115 1.511(11) . no
C14 H14 0.9500 . no
C15 H15 0.9500 . no
C116 C122 1.479(10) . no
C116 C117 1.393(11) . no
C116 C121 1.398(13) . no
C16 H16 0.9500 . no
C117 C118 1.387(10) . no
C118 C119 1.371(13) . no
C119 C120 1.389(12) . no
C19 H19 0.9500 . no
C120 C121 1.376(10) . no
C122 C123 1.504(10) . no
C123 C124 1.388(11) . no
C123 C128 1.384(11) . no
C124 C125 1.388(11) . no
C125 C126 1.371(11) . no
C126 C127 1.377(11) . no
C127 C128 1.395(10) . no
C129 C135 1.482(11) . no
C129 C130 1.395(11) . no
C129 C134 1.385(13) . no
C130 C131 1.379(11) . no
C131 C132 1.379(13) . no
C132 C133 1.392(11) . no
C133 C134 1.362(11) . no
C135 C136 1.479(11) . no
C136 C137 1.392(11) . no
C136 C141 1.398(11) . no
C137 C138 1.386(11) . no
C138 C139 1.388(15) . no
C139 C140 1.382(15) . no
C140 C141 1.388(12) . no
C142 C143 1.507(11) . no
C144 C150 1.452(10) . no
C144 C149 1.393(12) . no
C144 C145 1.404(12) . no
C145 C146 1.388(12) . no
C146 C147 1.383(14) . no
C147 C148 1.386(14) . no
C148 C149 1.380(11) . no
C150 C151 1.481(11) . no
C151 C156 1.410(12) . no
C151 C152 1.395(11) . no
C152 C153 1.388(13) . no
C153 C154 1.380(14) . no
C154 C155 1.374(13) . no
C155 C156 1.383(12) . no
C110 H110 0.9500 . no
C111 H111 0.9500 . no
C112 H112 0.9500 . no
C113 H113 0.9500 . no
C114 H114' 0.9900 . no
C114 H114 0.9900 . no
C115 H115 0.9900 . no
C115 H115' 0.9900 . no
C117 H117 0.9500 . no
C118 H118 0.9500 . no
C119 H119 0.9500 . no
C120 H120 0.9500 . no
C21 C22 1.399(11) . no
C121 H121 0.9500 . no
C21 B2 1.653(12) . yes
C21 C26 1.385(11) . no
C22 C23 1.373(12) . no
C23 C24 1.357(13) . no
C124 H124 0.9500 . no
C24 C25 1.383(11) . no
C125 H125 0.9500 . no
C25 C26 1.359(10) . no
C126 H126 0.9500 . no
C27 B2 1.675(12) . yes
C27 C212 1.393(11) . no
C27 C28 1.393(10) . no
C127 H127 0.9500 . no
C28 C29 1.376(12) . no
C128 H128 0.9500 . no
C29 C210 1.360(11) . no
C130 H130 0.9500 . no
C131 H131 0.9500 . no
C132 H132 0.9500 . no
C133 H133 0.9500 . no
C134 H134 0.9500 . no
C137 H137 0.9500 . no
C138 H138 0.9500 . no
C139 H139 0.9500 . no
C140 H140 0.9500 . no
C141 H141 0.9500 . no
C142 H142 0.9900 . no
C142 H142' 0.9900 . no
C143 H143 0.9900 . no
C143 H143' 0.9900 . no
C145 H145 0.9500 . no
C146 H146 0.9500 . no
C147 H147 0.9500 . no
C148 H148 0.9500 . no
C149 H149 0.9500 . no
C152 H152 0.9500 . no
C153 H153 0.9500 . no
C154 H154 0.9500 . no
C155 H155 0.9500 . no
C156 H156 0.9500 . no
C210 C211 1.345(11) . no
C211 C212 1.359(12) . no
C213 C214 1.394(11) . no
C213 C218 1.376(13) . no
C213 B2 1.658(11) . yes
C214 C215 1.381(12) . no
C215 C216 1.357(15) . no
C216 C217 1.364(12) . no
C217 C218 1.384(11) . no
C219 B2 1.649(10) . yes
C31 B3 1.681(11) . yes
C31 C32 1.401(11) . no
C31 C36 1.387(9) . no
C32 C33 1.387(11) . no
C33 C34 1.360(12) . no
C34 C35 1.365(13) . no
C35 C36 1.357(12) . no
C37 C38 1.373(11) . no
C37 C312 1.385(13) . no
C37 B3 1.643(11) . yes
C38 C39 1.375(11) . no
C39 C310 1.367(14) . no
C219 H219 0.9900 . no
C219 H219' 0.9900 . no
C220 H220 0.9800 . no
C220 H220" 0.9800 . no
C220 H220' 0.9800 . no
C221 H221 0.9800 . no
C221 H221" 0.9800 . no
C221 H221' 0.9800 . no
C222 H222 0.9800 . no
C222 H222' 0.9800 . no
C222 H222" 0.9800 . no
C41 C42 1.506(18) . no
C41 C43 1.474(19) . no
C42 C43 1.517(17) 2_566 no
C310 C311 1.361(12) . no
C311 C312 1.370(11) . no
C313 C314 1.383(11) . no
C313 C318 1.389(12) . no
C313 B3 1.664(13) . yes
C314 C315 1.376(14) . no
C315 C316 1.367(13) . no
C316 C317 1.379(12) . no
C317 C318 1.370(13) . no
C319 B3 1.662(11) . yes
C41 H41' 0.9900 . no
C41 H41 0.9900 . no
C42 H42' 0.9900 . no
C42 H42 0.9900 . no
C43 H43 0.9900 . no
C43 H43' 0.9900 . no
C319 H319 0.9900 . no
C319 H319' 0.9900 . no
C320 H320' 0.99(4) . no
C320 H320 0.99(3) . no
C320 H320" 0.99(3) . no
C321 H321" 0.9800 . no
C321 H321 0.9800 . no
C321 H321' 0.9800 . no
C322 H322 0.9800 . no
C322 H322' 0.9800 . no
C322 H322" 0.9800 . no
C51 C52 1.523(19) . no
C51 C53 1.52(2) . no
C52 C53 1.53(2) 2_665 no
C51 H51 0.9900 . no
C51 H51' 0.9900 . no
C52 H52 0.9900 . no
C52 H52' 0.9900 . no
C53 H53 0.9900 . no
C53 H53' 0.9900 . no

loop_
_geom_contact_atom_site_label_1
_geom_contact_atom_site_label_2
_geom_contact_distance
_geom_contact_site_symmetry_2
_geom_contact_publ_flag
Fe1 C12 3.392(7) . no
Fe1 C117 3.429(8) . no
Fe1 C130 3.357(9) . no
Fe1 C145 3.317(9) . no
Fe1 H12 2.9200 . no
Fe1 H117 2.9500 . no
Fe1 H130 2.9200 . no
Fe1 H145 3.0700 . no
Si2 F22 3.390(4) . no
Si2 C214 3.705(9) . no
Si2 C218 3.825(9) . no
Si3 F314 3.431(5) . no
Si3 C38 3.845(8) . no
Si3 C312 3.827(8) . no
F22 Si2 3.390(4) . no
F22 F23 2.629(5) . no
F22 F28 3.136(6) . no
F22 C219 2.868(8) . no
F22 C220 3.255(9) . no
F23 C113 3.249(10) 1_645 no
F23 F22 2.629(5) . no
F23 F24 2.740(6) . no
F24 C16 3.183(9) 1_645 no
F24 F23 2.740(6) . no
F24 F25 2.724(5) . no
F24 F210 2.693(5) 2_656 no
F25 C12 2.987(9) 2_666 no
F25 F24 2.724(5) . no
F25 C19 3.321(9) 2_666 no
F25 F29 3.094(5) 2_656 no
F25 F26 2.664(5) . no
F26 F218 2.897(6) . no
F26 C212 3.062(10) . no
F26 C130 3.211(9) 2_666 no
F26 C218 3.159(8) . no
F26 F25 2.664(5) . no
F26 C27 2.947(9) . no
F26 F212 2.978(6) . no
F26 C213 3.028(7) . no
F28 F29 2.647(6) . no
F28 C21 2.994(9) . no
F28 C219 3.049(8) . no
F28 F22 3.136(6) . no
F28 C22 3.077(10) . no
F29 F25 3.094(5) 2_656 no
F29 F28 2.647(6) . no
F29 F210 2.736(6) . no
F32 C37 2.820(7) . no
F32 F318 2.842(6) . no
F32 F33 2.636(6) . no
F32 C312 2.775(9) . no
F32 F312 2.823(6) . no
F33 C121 3.247(10) 2_665 no
F33 F34 2.725(7) . no
F33 F32 2.636(6) . no
F34 C148 3.122(11) 2_565 no
F34 F35 2.730(6) . no
F34 F33 2.725(7) . no
F35 C128 3.364(9) 1_545 no
F35 F36 2.643(6) . no
F35 F316 3.004(6) 2_555 no
F35 F34 2.730(6) . no
F36 F35 2.643(6) . no
F36 C319 2.975(8) . no
F36 C314 3.227(9) . no
F36 F314 3.044(6) . no
F36 C146 3.194(10) 1_545 no
F36 C313 3.148(8) . no
F38 F39 2.632(5) . no
F38 C313 2.805(8) . no
F38 F318 2.879(5) . no
F38 C318 2.785(8) . no
F39 F310 2.746(6) . no
F39 C140 3.291(11) 1_455 no
F39 C310 3.358(9) 2_565 no
F39 C155 3.361(9) . no
F39 F38 2.632(5) . no
F39 C311 3.257(9) 2_565 no
F22 H125 2.6700 1_545 no
F22 H219' 2.2900 . no
F22 H220 2.6100 . no
F24 H19 2.7200 2_666 no
F24 H16 2.5500 1_645 no
F25 H130 2.8400 2_666 no
F25 H12 2.5600 2_666 no
F25 H19 2.5500 2_666 no
F25 H131 2.7700 2_666 no
F26 H130 2.7300 2_666 no
F28 H321" 2.8000 . no
F28 H219' 2.4600 . no
F29 H131 2.6500 1_545 no
F32 H156 2.8000 2_565 no
F32 H120 2.6500 2_665 no
F33 H121 2.5400 2_665 no
F34 H148 2.5200 2_565 no
F35 H146 2.7700 1_545 no
F35 H128 2.6000 1_545 no
F36 H114' 2.6700 1_545 no
F36 H319' 2.3400 . no
F36 H146 2.7300 1_545 no
F38 H320 2.64(3) . no
F38 H140 2.8000 1_455 no
F39 H155 2.5300 . no
F39 H140 2.7900 1_455 no
F210 C15 3.366(10) 2_566 no
F210 F24 2.693(5) 2_656 no
F210 F29 2.736(6) . no
F210 F211 2.707(5) . no
F211 F210 2.707(5) . no
F211 C134 3.272(9) 2_666 no
F211 C137 3.282(9) 2_666 no
F211 F212 2.626(6) . no
F212 F211 2.626(6) . no
F212 F214 2.738(5) . no
F212 C213 2.800(8) . no
F212 F26 2.978(6) . no
F212 C214 2.718(9) . no
F214 F215 2.635(5) . no
F214 F212 2.738(5) . no
F214 C27 3.004(8) . no
F214 C219 3.065(8) . no
F214 C212 3.002(8) . no
F215 C14 3.278(9) . no
F215 F216 2.732(6) . no
F215 F214 2.635(5) . no
F215 C13 2.996(8) . no
F216 F217 2.749(5) . no
F216 C217 3.220(9) 2_666 no
F216 F215 2.732(6) . no
F217 F216 2.749(5) . no
F217 F218 2.626(5) . no
F217 C138 3.291(10) . no
F218 F26 2.897(6) . no
F218 C21 2.830(8) . no
F218 C26 2.897(8) . no
F218 F217 2.626(5) . no
F310 C156 3.290(8) . no
F310 F39 2.746(6) . no
F310 C155 3.181(9) . no
F310 C38 3.256(7) 2_565 no
F310 C39 3.273(9) 2_565 no
F310 F318 2.819(5) 2_565 no
F210 H15 2.6200 2_566 no
F310 F311 2.724(5) . no
F311 F312 2.645(5) . no
F311 F310 2.724(5) . no
F211 H137 2.6800 2_666 no
F312 C120 3.246(9) 2_665 no
F212 H137 2.5400 2_666 no
F312 C32 2.988(9) . no
F312 C31 2.957(9) . no
F312 F32 2.823(6) . no
F312 F311 2.645(5) . no
F312 C319 3.108(8) . no
F314 C320 3.124(8) . no
F314 C114 3.264(8) 1_545 no
F314 C319 2.871(9) . no
F314 F315 2.647(6) . no
F314 C113 3.051(9) 1_545 no
F314 F36 3.044(6) . no
F214 H219 2.5000 . no
F314 Si3 3.431(5) . no
F314 C112 3.215(9) 1_545 no
F215 H152 2.7700 . no
F215 H143' 2.5600 . no
F315 C147 3.256(10) 1_545 no
F215 H13 2.5600 . no
F315 F314 2.647(6) . no
F315 F316 2.732(6) . no
F315 C148 3.246(9) 1_545 no
F316 F35 3.004(6) 2_555 no
F316 F315 2.732(6) . no
F316 F317 2.714(6) . no
F316 C118 3.208(9) 2_565 no
F317 F316 2.714(6) . no
F317 C52 3.271(15) 2_565 no
F317 C145 3.210(9) 2_565 no
F317 C118 3.272(10) 2_565 no
F317 F318 2.668(6) . no
F318 C37 2.979(9) . no
F318 F38 2.879(5) . no
F318 F317 2.668(6) . no
F318 C31 3.051(8) . no
F318 C32 3.084(10) . no
F218 H220' 2.5100 . no
F318 C38 3.084(9) . no
F218 H111 2.5800 1_645 no
F318 F32 2.842(6) . no
F218 H13 2.7600 2_666 no
F318 F310 2.819(5) 2_565 no
F311 H51' 2.5000 . no
F311 H119 2.6100 2_665 no
F312 H120 2.6800 2_665 no
F312 H319 2.5300 . no
F314 H320" 2.64(3) . no
F314 H113 2.7000 1_545 no
F314 H319' 2.2900 . no
F314 H114' 2.8100 1_545 no
F314 H114 2.8100 1_545 no
F315 H147 2.7200 1_545 no
F315 H112 2.6900 1_545 no
F315 H220 2.6100 1_455 no
F315 H148 2.7100 1_545 no
F316 H118 2.8200 2_565 no
F317 H52 2.4500 2_565 no
F317 H118 2.5500 2_565 no
F317 H145 2.5000 2_565 no
F317 H51 2.6900 2_565 no
F318 H156 2.8500 2_565 no
N11 C144 3.356(10) . no
N11 C115 2.424(10) . no
N11 N14 3.271(7) . no
N11 N12 2.798(9) . no
N12 N11 2.798(9) . no
N12 C114 2.435(10) . no
N12 C130 3.403(10) . no
N13 N14 2.751(11) . no
N13 C143 2.424(10) . no
N14 N13 2.751(11) . no
N14 N11 3.271(7) . no
N14 C142 2.416(10) . no
N11 H12 2.7900 . no
N12 H117 2.8100 . no
N13 H130 2.7400 . no
N14 H145 2.7300 . no
N14 H152 2.8800 . no
C12 F25 2.987(9) 2_666 no
C12 Fe1 3.392(7) . no
C13 F215 2.996(8) . no
C14 F215 3.278(9) . no
C15 F210 3.366(10) 2_566 no
C15 C152 3.529(11) . no
C16 F24 3.183(9) 1_465 no
C16 C19 3.492(10) . no
C17 C149 3.582(12) . no
C19 F25 3.321(9) 2_666 no
C19 C16 3.492(10) . no
C19 C19 3.559(11) 2_576 no
C19 C110 3.594(11) 2_576 no
C21 F28 2.994(9) . no
C21 F218 2.830(8) . no
C22 F28 3.077(10) . no
C23 C112 3.230(12) 1_645 no
C23 C113 3.589(13) 1_645 no
C24 C112 3.498(12) 1_645 no
C24 C111 3.410(11) 1_645 no
C26 F218 2.897(8) . no
C26 C28 3.595(13) . no
C26 C218 3.492(10) . no
C27 F214 3.004(8) . no
C27 F26 2.947(9) . no
C28 C26 3.595(13) . no
C31 F318 3.051(8) . no
C31 F312 2.957(9) . no
C32 F312 2.988(9) . no
C32 C312 3.330(11) . no
C32 F318 3.084(10) . no
C33 C148 3.507(13) 2_565 no
C34 C148 3.202(13) 2_565 no
C34 C147 3.434(14) 2_565 no
C35 C147 3.437(14) 2_565 no
C35 C128 3.282(12) 1_545 no
C36 C128 3.447(12) 1_545 no
C37 F32 2.820(7) . no
C37 F318 2.979(9) . no
C37 C322 3.444(11) . no
C38 C318 3.374(12) . no
C38 F310 3.256(7) 2_565 no
C38 Si3 3.845(8) . no
C38 F318 3.084(9) . no
C39 C310 3.265(11) 2_565 no
C39 F310 3.273(9) 2_565 no
C52 F317 3.271(15) 2_565 no
C110 C19 3.594(11) 2_576 no
C111 C24 3.410(11) 1_465 no
C11 H110 3.0900 2_576 no
C11 H19 2.8800 . no
C12 H143' 3.0100 . no
C112 F314 3.215(9) 1_565 no
C112 C24 3.498(12) 1_465 no
C112 C23 3.230(12) 1_465 no
C113 F314 3.051(9) 1_565 no
C113 C114 3.070(12) . no
C13 H143' 3.0000 . no
C113 C148 3.559(12) . no
C113 C23 3.589(13) 1_465 no
C113 F23 3.249(10) 1_465 no
C14 H110 3.0900 2_576 no
C114 C113 3.070(12) . no
C14 H152 2.9200 . no
C114 F314 3.264(8) 1_565 no
C115 C124 3.056(11) . no
C15 H110 2.8100 2_576 no
C16 H110 2.7800 2_576 no
C117 Fe1 3.429(8) . no
C18 H114 2.4000 . no
C18 H16 2.7900 . no
C118 F316 3.208(9) 2_565 no
C118 F317 3.272(10) 2_565 no
C119 C141 3.599(11) . no
C120 C141 3.595(11) . no
C120 F312 3.246(9) 2_665 no
C121 C134 3.571(12) . no
C121 C128 3.325(10) . no
C121 F33 3.247(10) 2_665 no
C22 H219' 2.9200 . no
C124 C115 3.056(11) . no
C127 C128 3.413(11) 2_675 no
C127 C127 3.565(10) 2_675 no
C128 C121 3.325(10) . no
C128 C35 3.282(12) 1_565 no
C128 C127 3.413(11) 2_675 no
C128 F35 3.364(9) 1_565 no
C28 H219' 3.0600 . no
C128 C36 3.447(12) 1_565 no
C130 Fe1 3.357(9) . no
C130 N12 3.403(10) . no
C130 F26 3.211(9) 2_666 no
C32 H120 2.9700 2_665 no
C132 C210 3.583(12) 2_666 no
C33 H121 2.9800 2_665 no
C33 H120 3.0700 2_665 no
C134 F211 3.272(9) 2_666 no
C134 C137 3.370(10) . no
C34 H148 2.9900 2_565 no
C134 C121 3.571(12) . no
C35 H128 2.7500 1_545 no
C36 H319' 3.0000 . no
C137 C134 3.370(10) . no
C137 F211 3.282(9) 2_666 no
C37 H322" 2.9400 . no
C38 H322" 2.9400 . no
C138 F217 3.291(10) . no
C39 H322" 3.0500 . no
C140 F39 3.291(11) 1_655 no
C141 C120 3.595(11) . no
C141 C142 3.038(12) . no
C141 C119 3.599(11) . no
C142 C141 3.038(12) . no
C143 C152 3.013(12) . no
C144 N11 3.356(10) . no
C145 Fe1 3.317(9) . no
C145 F317 3.210(9) 2_565 no
C146 F36 3.194(10) 1_565 no
C147 C35 3.437(14) 2_565 no
C147 C315 3.579(11) 1_565 no
C147 C34 3.434(14) 2_565 no
C147 F315 3.256(10) 1_565 no
C148 C34 3.202(13) 2_565 no
C148 C113 3.559(12) . no
C148 F34 3.122(11) 2_565 no
C148 F315 3.246(9) 1_565 no
C148 C33 3.507(13) 2_565 no
C149 C156 3.216(10) . no
C149 C17 3.582(12) . no
C152 C143 3.013(12) . no
C152 C15 3.529(11) . no
C53 H222 3.0000 . no
C155 F310 3.181(9) . no
C155 F39 3.361(9) . no
C156 C149 3.216(10) . no
C156 F310 3.290(8) . no
C110 H19 2.9500 2_576 no
C210 C132 3.583(12) 2_666 no
C212 F26 3.062(10) . no
C112 H320" 2.96(3) 1_565 no
C212 F214 3.002(8) . no
C212 C214 3.336(11) . no
C213 F212 2.800(8) . no
C213 F26 3.028(7) . no
C113 H114 2.5100 . no
C213 C222 3.508(10) . no
C214 C212 3.336(11) . no
C214 F212 2.718(9) . no
C214 C222 3.267(11) . no
C114 H113 2.9200 . no
C114 H319' 3.0900 1_565 no
C214 Si2 3.705(9) . no
C115 H319' 3.0900 1_565 no
C215 C222 3.529(11) . no
C115 H124 2.8800 . no
C216 C217 3.413(11) 2_666 no
C216 C216 3.271(11) 2_666 no
C116 H128 2.7500 . no
C217 F216 3.220(9) 2_666 no
C217 C216 3.413(11) 2_666 no
C118 H141 2.9600 . no
C218 F26 3.159(8) . no
C218 C220 3.580(11) . no
C218 C26 3.492(10) . no
C218 Si2 3.825(9) . no
C219 F22 2.868(8) . no
C219 F28 3.049(8) . no
C119 H141 2.7700 . no
C219 F214 3.065(8) . no
C120 H141 2.9700 . no
C120 H127 3.0700 2_675 no
C220 C218 3.580(11) . no
C220 F22 3.255(9) . no
C121 H127 2.9200 2_675 no
C222 C213 3.508(10) . no
C222 C214 3.267(11) . no
C222 C215 3.529(11) . no
C123 H121 2.7300 . no
C123 H115 2.4200 . no
C124 H115 2.5800 . no
C124 H115' 3.0300 . no
C125 H221 3.0100 1_565 no
C126 H221 2.8900 1_565 no
C127 H128 3.0200 2_675 no
C128 H127 2.9800 2_675 no
C129 H137 2.9400 . no
C130 H115' 3.0700 . no
C131 H115' 2.9900 . no
C132 H124 2.8400 . no
C136 H142 2.4600 . no
C136 H134 2.6600 . no
C141 H142 2.7100 . no
C141 H142' 2.8800 . no
C142 H141 2.8400 . no
C143 H152 2.5700 . no
C144 H156 2.6400 . no
C145 H117 3.0500 . no
C146 H114' 2.9900 . no
C148 H113 2.6600 . no
C149 H156 2.9400 . no
C151 H149 2.8700 . no
C151 H143 2.6800 . no
C152 H143' 2.9100 . no
C152 H143 2.6500 . no
C156 H149 3.0500 . no
C310 C310 3.454(12) 2_565 no
C310 C39 3.265(11) 2_565 no
C310 F39 3.358(9) 2_565 no
C311 F39 3.257(9) 2_565 no
C312 C32 3.330(11) . no
C312 Si3 3.827(8) . no
C312 C322 3.356(11) . no
C312 F32 2.775(9) . no
C213 H222' 3.0500 . no
C313 F36 3.148(8) . no
C313 F38 2.805(8) . no
C314 C320 3.566(11) . no
C214 H222' 2.7800 . no
C314 F36 3.227(9) . no
C214 H219 2.9800 . no
C215 H222' 2.8000 . no
C315 C147 3.579(11) 1_545 no
C216 H222' 3.0400 . no
C318 C38 3.374(12) . no
C318 F38 2.785(8) . no
C218 H220' 2.7400 . no
C319 F312 3.108(8) . no
C319 F36 2.975(8) . no
C319 F314 2.871(9) . no
C320 C314 3.566(11) . no
C320 F314 3.124(8) . no
C221 H126 2.8900 1_545 no
C322 C37 3.444(11) . no
C322 C312 3.356(11) . no
C222 H143 3.0200 . no
C310 H322" 3.0800 . no
C311 H322" 2.9800 . no
C312 H319 2.9900 . no
C312 H322" 2.8900 . no
C314 H319' 2.9600 . no
C315 H147 2.8200 1_545 no
C317 H52 2.8800 2_565 no
C319 H115 3.0300 1_545 no
C320 H139 2.8900 1_455 no
H114' F36 2.6700 1_565 no
H114' C146 2.9900 . no
H114' F314 2.8100 1_565 no
H115' H124 2.5600 . no
H115' C130 3.0700 . no
H115' C124 3.0300 . no
H115' C131 2.9900 . no
H142' H141 2.4100 . no
H142' C141 2.8800 . no
H143' F215 2.5600 . no
H143' C12 3.0100 . no
H143' C13 3.0000 . no
H143' C152 2.9100 . no
H143' H152 2.1900 . no
H219' H125 2.5800 1_545 no
H219' C28 3.0600 . no
H219' C22 2.9200 . no
H219' F28 2.4600 . no
H219' F22 2.2900 . no
H220' F218 2.5100 . no
H220' C218 2.7400 . no
H221' H53 2.2900 . no
H222' C213 3.0500 . no
H222' C215 2.8000 . no
H222' C216 3.0400 . no
H222' H142 2.5900 . no
H222' C214 2.7800 . no
H12 H130 2.2800 . no
H12 F25 2.5600 2_666 no
H12 N11 2.7900 . no
H12 Fe1 2.9200 . no
H319' F314 2.2900 . no
H319' F36 2.3400 . no
H319' H115 2.3400 1_545 no
H319' C36 3.0000 . no
H319' C314 2.9600 . no
H319' C115 3.0900 1_545 no
H319' C114 3.0900 1_545 no
H13 F218 2.7600 2_666 no
H13 F215 2.5600 . no
H320' H139 2.4800 1_455 no
H14 H43' 2.5600 . no
H320" C112 2.96(3) 1_545 no
H320" F314 2.64(3) . no
H15 F210 2.6200 2_566 no
H16 C18 2.7900 . no
H16 F24 2.5500 1_465 no
H321" F28 2.8000 . no
H322" C312 2.8900 . no
H322" C38 2.9400 . no
H322" C311 2.9800 . no
H322" C310 3.0800 . no
H322" C37 2.9400 . no
H322" C39 3.0500 . no
H19 C11 2.8800 . no
H19 F24 2.7200 2_666 no
H19 C110 2.9500 2_576 no
H19 F25 2.5500 2_666 no
H42 H153 2.4400 2_566 no
H43 H153 2.4800 2_566 no
H43' H14 2.5600 . no
H51 F317 2.6900 2_565 no
H51' F311 2.5000 . no
H52 F317 2.4500 2_565 no
H52 C317 2.8800 2_565 no
H53 H221' 2.2900 . no
H53 H222 2.3800 . no
H110 C15 2.8100 2_576 no
H110 C14 3.0900 2_576 no
H110 C16 2.7800 2_576 no
H110 C11 3.0900 2_576 no
H111 F218 2.5800 1_465 no
H112 F315 2.6900 1_565 no
H113 H114 2.5800 . no
H113 H148 2.5800 . no
H113 C148 2.6600 . no
H113 F314 2.7000 1_565 no
H113 C114 2.9200 . no
H114 C113 2.5100 . no
H114 C18 2.4000 . no
H114 H113 2.5800 . no
H114 H321 2.3700 1_565 no
H114 F314 2.8100 1_565 no
H115 C319 3.0300 1_565 no
H115 C123 2.4200 . no
H115 C124 2.5800 . no
H115 H319' 2.3400 1_565 no
H117 Fe1 2.9500 . no
H117 N12 2.8100 . no
H117 H145 2.2100 . no
H117 C145 3.0500 . no
H118 F317 2.5500 2_565 no
H118 F316 2.8200 2_565 no
H119 F311 2.6100 2_665 no
H120 F32 2.6500 2_665 no
H120 C32 2.9700 2_665 no
H120 F312 2.6800 2_665 no
H120 C33 3.0700 2_665 no
H121 C123 2.7300 . no
H121 F33 2.5400 2_665 no
H121 C33 2.9800 2_665 no
H124 H115' 2.5600 . no
H124 C115 2.8800 . no
H124 C132 2.8400 . no
H125 H219' 2.5800 1_565 no
H125 H221 2.4800 1_565 no
H125 F22 2.6700 1_565 no
H126 H221 2.2200 1_565 no
H126 C221 2.8900 1_565 no
H127 C121 2.9200 2_675 no
H127 C120 3.0700 2_675 no
H127 C128 2.9800 2_675 no
H128 C127 3.0200 2_675 no
H128 F35 2.6000 1_565 no
H128 C116 2.7500 . no
H128 C35 2.7500 1_565 no
H130 Fe1 2.9200 . no
H130 N13 2.7400 . no
H130 F25 2.8400 2_666 no
H130 F26 2.7300 2_666 no
H130 H12 2.2800 . no
H131 F25 2.7700 2_666 no
H131 F29 2.6500 1_565 no
H134 C136 2.6600 . no
H137 C129 2.9400 . no
H137 F211 2.6800 2_666 no
H137 F212 2.5400 2_666 no
H139 H320' 2.4800 1_655 no
H139 C320 2.8900 1_655 no
H139 H320 2.4300 1_655 no
H140 F38 2.8000 1_655 no
H140 F39 2.7900 1_655 no
H141 C142 2.8400 . no
H141 C120 2.9700 . no
H141 H142' 2.4100 . no
H141 C119 2.7700 . no
H141 C118 2.9600 . no
H142 C141 2.7100 . no
H142 C136 2.4600 . no
H142 H222' 2.5900 . no
H143 H152 2.4100 . no
H143 C222 3.0200 . no
H143 C152 2.6500 . no
H143 C151 2.6800 . no
H145 F317 2.5000 2_565 no
H145 N14 2.7300 . no
H145 H117 2.2100 . no
H145 Fe1 3.0700 . no
H146 F35 2.7700 1_565 no
H146 F36 2.7300 1_565 no
H147 F315 2.7200 1_565 no
H147 C315 2.8200 1_565 no
H148 C34 2.9900 2_565 no
H148 F34 2.5200 2_565 no
H148 H113 2.5800 . no
H148 F315 2.7100 1_565 no
H149 C151 2.8700 . no
H149 C156 3.0500 . no
H152 F215 2.7700 . no
H152 C14 2.9200 . no
H152 C143 2.5700 . no
H152 H143' 2.1900 . no
H152 H143 2.4100 . no
H152 N14 2.8800 . no
H153 H43 2.4800 2_566 no
H153 H42 2.4400 2_566 no
H155 F39 2.5300 . no
H156 F32 2.8000 2_565 no
H156 F318 2.8500 2_565 no
H156 C149 2.9400 . no
H156 C144 2.6400 . no
H219 F214 2.5000 . no
H219 C214 2.9800 . no
H220 F22 2.6100 . no
H220 F315 2.6100 1_655 no
H221 H126 2.2200 1_545 no
H221 H125 2.4800 1_545 no
H221 C126 2.8900 1_545 no
H221 C125 3.0100 1_545 no
H222 C53 3.0000 . no
H222 H53 2.3800 . no
H319 C312 2.9900 . no
H319 F312 2.5300 . no
H320 H139 2.4300 1_455 no
H320 F38 2.64(3) . no
H321 H114 2.3700 1_545 no

loop_
_geom_hbond_atom_site_label_D
_geom_hbond_atom_site_label_H
_geom_hbond_atom_site_label_A
_geom_hbond_distance_DH
_geom_hbond_distance_HA
_geom_hbond_distance_DA
_geom_hbond_angle_DHA
_geom_hbond_site_symmetry_A
_geom_hbond_publ_flag
C219 H219' F22 0.9900 2.2900 2.868(8) 116.00 . yes
C219 H219' F28 0.9900 2.4600 3.049(8) 118.00 . yes
C220 H220' F218 0.9800 2.5100 3.455(9) 161.00 . yes
C319 H319' F36 0.9900 2.3400 2.975(8) 121.00 . yes
C319 H319' F314 0.9900 2.2900 2.871(9) 117.00 . yes
C19 H19 F25 0.9500 2.5500 3.321(9) 139.00 2_666 yes
C51 H51' F311 0.9900 2.5000 3.377(16) 147.00 . yes
C52 H52 F317 0.9900 2.4500 3.271(15) 140.00 2_565 yes
C118 H118 F317 0.9500 2.5500 3.272(10) 133.00 2_565 yes
C121 H121 F33 0.9500 2.5400 3.247(10) 132.00 2_665 yes
C137 H137 F212 0.9500 2.5400 3.475(9) 170.00 2_666 yes
C145 H145 F317 0.9500 2.5000 3.210(9) 132.00 2_565 yes
C148 H148 F34 0.9500 2.5200 3.122(11) 121.00 2_565 yes
C155 H155 F39 0.9500 2.5300 3.361(9) 146.00 . yes
C219 H219 F214 0.9900 2.5000 3.065(8) 116.00 . yes
C319 H319 F312 0.9900 2.5300 3.108(8) 117.00 . yes

loop_
_geom_torsion_atom_site_label_1
_geom_torsion_atom_site_label_2
_geom_torsion_atom_site_label_3
_geom_torsion_atom_site_label_4
_geom_torsion
_geom_torsion_site_symmetry_3
_geom_torsion_site_symmetry_4
_geom_torsion_publ_flag
N12 Fe1 N11 C17 -167.1(8) . . no
N12 Fe1 N11 C114 17.6(5) . . no
N13 Fe1 N11 C17 -56.7(10) . . no
N13 Fe1 N11 C114 128.0(5) . . no
N14 Fe1 N11 C17 42.3(8) . . no
N14 Fe1 N11 C114 -133.0(4) . . no
N11 Fe1 N12 C115 11.8(5) . . no
N11 Fe1 N12 C122 -174.1(7) . . no
N13 Fe1 N12 C115 -135.2(4) . . no
N13 Fe1 N12 C122 38.8(8) . . no
N14 Fe1 N12 C115 120.4(6) . . no
N14 Fe1 N12 C122 -65.5(9) . . no
N11 Fe1 N13 C135 -73.7(9) . . no
N11 Fe1 N13 C142 119.5(5) . . no
N12 Fe1 N13 C135 30.3(8) . . no
N12 Fe1 N13 C142 -136.4(5) . . no
N14 Fe1 N13 C135 -179.0(7) . . no
N14 Fe1 N13 C142 14.3(5) . . no
N11 Fe1 N14 C143 -131.5(5) . . no
N11 Fe1 N14 C150 36.5(7) . . no
N12 Fe1 N14 C143 125.0(5) . . no
N12 Fe1 N14 C150 -67.0(9) . . no
N13 Fe1 N14 C143 14.8(5) . . no
N13 Fe1 N14 C150 -177.2(7) . . no
C220 Si2 C219 B2 38.3(7) . . no
C221 Si2 C219 B2 158.4(6) . . no
C222 Si2 C219 B2 -84.1(7) . . no
C322 Si3 C319 B3 -75.4(7) . . no
C321 Si3 C319 B3 167.7(6) . . no
C320 Si3 C319 B3 47.9(7) . . no
C17 N11 C114 C115 140.1(7) . . no
Fe1 N11 C114 C115 -43.7(6) . . no
Fe1 N11 C17 C18 -178.2(6) . . no
Fe1 N11 C17 C11 6.2(12) . . no
C114 N11 C17 C18 -3.3(12) . . no
C114 N11 C17 C11 -179.0(7) . . no
Fe1 N12 C115 C114 -39.2(7) . . no
C122 N12 C115 C114 145.8(7) . . no
C115 N12 C122 C123 -0.1(11) . . no
C115 N12 C122 C116 -175.8(7) . . no
Fe1 N12 C122 C123 -173.5(5) . . no
Fe1 N12 C122 C116 10.8(12) . . no
C142 N13 C135 C129 -175.4(7) . . no
Fe1 N13 C135 C136 -161.2(6) . . no
Fe1 N13 C142 C143 -40.6(7) . . no
Fe1 N13 C135 C129 18.9(11) . . no
C142 N13 C135 C136 4.5(11) . . no
C135 N13 C142 C143 150.6(7) . . no
Fe1 N14 C150 C144 21.0(10) . . no
Fe1 N14 C150 C151 -158.2(6) . . no
C143 N14 C150 C151 8.2(12) . . no
C143 N14 C150 C144 -172.6(7) . . no
C150 N14 C143 C142 150.5(7) . . no
Fe1 N14 C143 C142 -40.9(7) . . no
C17 C11 C16 C15 -179.0(6) . . no
C12 C11 C17 N11 44.6(10) . . no
C12 C11 C17 C18 -131.4(7) . . no
C16 C11 C17 N11 -137.7(7) . . no
C12 C11 C16 C15 -1.2(10) . . no
C16 C11 C12 C13 -0.9(10) . . no
C16 C11 C17 C18 46.3(10) . . no
C17 C11 C12 C13 176.8(6) . . no
C11 C12 C13 C14 1.4(11) . . no
C12 C13 C14 C15 0.2(11) . . no
C13 C14 C15 C16 -2.4(11) . . no
C14 C15 C16 C11 2.9(11) . . no
N11 C17 C18 C113 60.5(12) . . no
C11 C17 C18 C19 59.4(10) . . no
C11 C17 C18 C113 -123.8(8) . . no
N11 C17 C18 C19 -116.3(9) . . no
C113 C18 C19 C110 -2.0(12) . . no
C17 C18 C113 C112 -175.4(7) . . no
C19 C18 C113 C112 1.4(12) . . no
C17 C18 C19 C110 174.9(7) . . no
C18 C19 C110 C111 0.7(12) . . no
C19 C110 C111 C112 1.1(12) . . no
C110 C111 C112 C113 -1.6(12) . . no
C111 C112 C113 C18 0.4(12) . . no
N11 C114 C115 N12 57.0(8) . . no
C117 C116 C121 C120 -1.7(11) . . no
C122 C116 C121 C120 -177.7(7) . . no
C122 C116 C117 C118 174.8(7) . . no
C117 C116 C122 C123 -133.1(7) . . no
C117 C116 C122 N12 42.9(11) . . no
C121 C116 C117 C118 -1.1(10) . . no
C121 C116 C122 N12 -141.3(8) . . no
C121 C116 C122 C123 42.8(9) . . no
C116 C117 C118 C119 2.4(12) . . no
C117 C118 C119 C120 -0.9(12) . . no
C118 C119 C120 C121 -2.0(12) . . no
C119 C120 C121 C116 3.3(12) . . no
N12 C122 C123 C124 57.7(11) . . no
N12 C122 C123 C128 -122.0(8) . . no
C116 C122 C123 C124 -126.4(8) . . no
C116 C122 C123 C128 54.0(9) . . no
C122 C123 C124 C125 -176.9(7) . . no
C122 C123 C128 C127 174.6(7) . . no
C128 C123 C124 C125 2.8(11) . . no
C124 C123 C128 C127 -5.1(11) . . no
C123 C124 C125 C126 -0.3(12) . . no
C124 C125 C126 C127 0.2(13) . . no
C125 C126 C127 C128 -2.4(13) . . no
C126 C127 C128 C123 4.9(11) . . no
C135 C129 C134 C133 177.4(7) . . no
C130 C129 C135 N13 36.2(11) . . no
C130 C129 C134 C133 -2.1(12) . . no
C135 C129 C130 C131 -178.3(7) . . no
C134 C129 C135 N13 -143.2(8) . . no
C134 C129 C135 C136 36.9(11) . . no
C130 C129 C135 C136 -143.7(8) . . no
C134 C129 C130 C131 1.2(12) . . no
C129 C130 C131 C132 -0.5(12) . . no
C130 C131 C132 C133 0.6(12) . . no
C131 C132 C133 C134 -1.5(12) . . no
C132 C133 C134 C129 2.3(12) . . no
N13 C135 C136 C141 58.5(11) . . no
N13 C135 C136 C137 -121.6(9) . . no
C129 C135 C136 C137 58.3(11) . . no
C129 C135 C136 C141 -121.6(9) . . no
C137 C136 C141 C140 -1.0(13) . . no
C135 C136 C137 C138 -179.7(8) . . no
C141 C136 C137 C138 0.2(13) . . no
C135 C136 C141 C140 178.9(8) . . no
C136 C137 C138 C139 0.3(13) . . no
C137 C138 C139 C140 0.0(14) . . no
C138 C139 C140 C141 -0.8(15) . . no
C139 C140 C141 C136 1.3(14) . . no
N13 C142 C143 N14 54.6(8) . . no
C150 C144 C149 C148 179.0(8) . . no
C145 C144 C150 N14 49.2(11) . . no
C145 C144 C149 C148 -1.8(12) . . no
C149 C144 C150 C151 47.6(11) . . no
C145 C144 C150 C151 -131.6(8) . . no
C149 C144 C145 C146 0.5(13) . . no
C150 C144 C145 C146 179.7(8) . . no
C149 C144 C150 N14 -131.7(9) . . no
C144 C145 C146 C147 1.0(14) . . no
C145 C146 C147 C148 -1.3(14) . . no
C146 C147 C148 C149 0.1(14) . . no
C147 C148 C149 C144 1.5(13) . . no
N14 C150 C151 C152 37.7(12) . . no
C144 C150 C151 C152 -141.6(8) . . no
N14 C150 C151 C156 -145.8(8) . . no
C144 C150 C151 C156 34.9(10) . . no
C150 C151 C156 C155 -177.2(7) . . no
C152 C151 C156 C155 -0.6(11) . . no
C150 C151 C152 C153 176.6(7) . . no
C156 C151 C152 C153 0.1(11) . . no
C151 C152 C153 C154 -0.2(13) . . no
C152 C153 C154 C155 0.7(14) . . no
C153 C154 C155 C156 -1.2(13) . . no
C154 C155 C156 C151 1.1(12) . . no
B2 C21 C22 C23 -167.7(8) . . no
C22 C21 C26 F26 179.3(7) . . no
B2 C21 C22 F22 9.7(13) . . no
C22 C21 B2 C213 -130.7(8) . . no
C22 C21 B2 C219 -9.4(12) . . no
C26 C21 B2 C27 -57.3(9) . . no
C22 C21 C26 C25 -1.7(13) . . no
B2 C21 C26 F26 -11.0(11) . . no
B2 C21 C26 C25 168.0(8) . . no
C26 C21 C22 C23 1.4(12) . . no
C26 C21 C22 F22 178.7(7) . . no
C26 C21 B2 C213 61.2(9) . . no
C26 C21 B2 C219 -177.5(7) . . no
C22 C21 B2 C27 110.7(8) . . no
C21 C22 C23 C24 -1.6(14) . . no
F22 C22 C23 C24 -179.2(8) . . no
C21 C22 C23 F23 179.9(8) . . no
F22 C22 C23 F23 2.4(12) . . no
F23 C23 C24 C25 -179.6(8) . . no
C22 C23 C24 C25 1.9(13) . . no
F23 C23 C24 F24 3.0(13) . . no
C22 C23 C24 F24 -175.5(8) . . no
F24 C24 C25 F25 -4.1(12) . . no
C23 C24 C25 C26 -2.2(13) . . no
C23 C24 C25 F25 178.4(8) . . no
F24 C24 C25 C26 175.3(8) . . no
F25 C25 C26 F26 0.7(12) . . no
C24 C25 C26 F26 -178.7(7) . . no
F25 C25 C26 C21 -178.3(8) . . no
C24 C25 C26 C21 2.3(14) . . no
B2 C27 C28 C29 177.4(8) . . no
C28 C27 B2 C21 -65.4(9) . . no
C28 C27 B2 C213 175.0(7) . . no
C28 C27 B2 C219 58.4(9) . . no
C212 C27 C28 F28 -176.3(7) . . no
C28 C27 C212 F212 176.0(7) . . no
B2 C27 C212 F212 -0.1(12) . . no
C28 C27 C212 C211 -2.4(12) . . no
C212 C27 B2 C21 110.4(8) . . no
C212 C27 B2 C213 -9.2(11) . . no
B2 C27 C28 F28 0.2(11) . . no
C212 C27 C28 C29 0.9(12) . . no
B2 C27 C212 C211 -178.5(8) . . no
C212 C27 B2 C219 -125.8(8) . . no
F28 C28 C29 C210 177.9(7) . . no
C27 C28 C29 C210 0.6(13) . . no
C27 C28 C29 F29 -178.2(7) . . no
F28 C28 C29 F29 -0.9(11) . . no
F29 C29 C210 F210 -1.1(12) . . no
C28 C29 C210 C211 -0.8(13) . . no
F29 C29 C210 C211 178.0(7) . . no
C28 C29 C210 F210 -179.9(7) . . no
C29 C210 C211 F211 179.8(7) . . no
F210 C210 C211 C212 178.5(7) . . no
F210 C210 C211 F211 -1.1(12) . . no
C29 C210 C211 C212 -0.6(13) . . no
F211 C211 C212 F212 3.5(11) . . no
F211 C211 C212 C27 -178.0(7) . . no
C210 C211 C212 F212 -176.1(7) . . no
C210 C211 C212 C27 2.4(13) . . no
C214 C213 C218 F218 179.3(6) . . no
B2 C213 C218 C217 170.9(7) . . no
C214 C213 C218 C217 -0.7(11) . . no
B2 C213 C218 F218 -9.1(11) . . no
C214 C213 B2 C219 61.6(9) . . no
C218 C213 B2 C21 18.2(10) . . no
C218 C213 B2 C27 130.5(8) . . no
C218 C213 B2 C219 -109.3(8) . . no
B2 C213 C214 F214 6.8(10) . . no
C214 C213 B2 C21 -170.8(7) . . no
C214 C213 B2 C27 -58.5(9) . . no
C218 C213 C214 F214 179.2(6) . . no
B2 C213 C214 C215 -171.6(7) . . no
C218 C213 C214 C215 0.8(11) . . no
F214 C214 C215 F215 0.9(11) . . no
C213 C214 C215 F215 179.3(7) . . no
C213 C214 C215 C216 0.2(13) . . no
F214 C214 C215 C216 -178.2(7) . . no
C214 C215 C216 C217 -1.5(12) . . no
F215 C215 C216 F216 -0.3(12) . . no
C214 C215 C216 F216 178.8(7) . . no
F215 C215 C216 C217 179.5(7) . . no
F216 C216 C217 F217 2.2(12) . . no
C215 C216 C217 C218 1.6(12) . . no
F216 C216 C217 C218 -178.7(7) . . no
C215 C216 C217 F217 -177.5(7) . . no
C216 C217 C218 C213 -0.5(13) . . no
F217 C217 C218 F218 -1.4(11) . . no
C216 C217 C218 F218 179.5(7) . . no
F217 C217 C218 C213 178.6(7) . . no
Si2 C219 B2 C27 165.8(5) . . no
Si2 C219 B2 C213 45.5(8) . . no
Si2 C219 B2 C21 -79.8(8) . . no
C36 C31 C32 C33 -4.7(12) . . no
C32 C31 C36 F36 -176.3(7) . . no
B3 C31 C32 F32 -0.5(13) . . no
B3 C31 C32 C33 178.7(8) . . no
C36 C31 C32 F32 176.1(7) . . no
C32 C31 B3 C37 -14.4(11) . . no
C32 C31 B3 C313 105.4(9) . . no
C32 C31 B3 C319 -131.6(8) . . no
C36 C31 B3 C37 169.4(7) . . no
C32 C31 C36 C35 5.0(13) . . no
B3 C31 C36 F36 0.5(12) . . no
B3 C31 C36 C35 -178.2(9) . . no
C36 C31 B3 C319 52.2(10) . . no
C36 C31 B3 C313 -70.9(9) . . no
C31 C32 C33 F33 179.8(8) . . no
F32 C32 C33 C34 -179.5(8) . . no
F32 C32 C33 F33 -1.0(12) . . no
C31 C32 C33 C34 1.3(14) . . no
F33 C33 C34 F34 1.5(13) . . no
F33 C33 C34 C35 -176.0(8) . . no
C32 C33 C34 F34 -180.0(8) . . no
C32 C33 C34 C35 2.5(14) . . no
F34 C34 C35 C36 -179.8(8) . . no
F34 C34 C35 F35 -1.0(13) . . no
C33 C34 C35 F35 176.5(8) . . no
C33 C34 C35 C36 -2.4(14) . . no
F35 C35 C36 F36 0.8(12) . . no
C34 C35 C36 C31 -1.7(15) . . no
C34 C35 C36 F36 179.6(8) . . no
F35 C35 C36 C31 179.5(8) . . no
B3 C37 C38 F38 -6.9(10) . . no
B3 C37 C38 C39 173.6(7) . . no
C38 C37 B3 C313 20.6(10) . . no
C38 C37 B3 C319 -106.9(8) . . no
C38 C37 B3 C31 133.2(7) . . no
C312 C37 C38 C39 1.7(10) . . no
C312 C37 B3 C319 64.4(8) . . no
C38 C37 C312 C311 -1.1(11) . . no
C38 C37 C312 F312 178.4(6) . . no
B3 C37 C312 F312 5.7(10) . . no
C312 C37 C38 F38 -178.8(6) . . no
C312 C37 B3 C31 -55.5(9) . . no
C312 C37 B3 C313 -168.2(6) . . no
B3 C37 C312 C311 -173.7(7) . . no
F38 C38 C39 F39 -1.7(10) . . no
C37 C38 C39 C310 -1.1(12) . . no
F38 C38 C39 C310 179.3(7) . . no
C37 C38 C39 F39 177.9(6) . . no
F39 C39 C310 C311 -179.2(7) . . no
F39 C39 C310 F310 0.2(12) . . no
C38 C39 C310 C311 -0.3(12) . . no
C38 C39 C310 F310 179.2(7) . . no
C43 C41 C42 C43 -48.7(14) . 2_566 no
C42 C41 C43 C42 47.4(14) . 2_566 no
C41 C42 C43 C41 48.7(14) 2_566 2_566 no
F310 C310 C311 F311 0.3(12) . . no
F310 C310 C311 C312 -178.7(7) . . no
C39 C310 C311 C312 0.8(12) . . no
C39 C310 C311 F311 179.7(7) . . no
C310 C311 C312 C37 -0.1(13) . . no
F311 C311 C312 C37 -179.0(7) . . no
F311 C311 C312 F312 1.5(11) . . no
C310 C311 C312 F312 -179.6(7) . . no
B3 C313 C314 C315 -178.4(7) . . no
C314 C313 C318 F318 -177.4(6) . . no
B3 C313 C314 F314 2.3(11) . . no
C314 C313 B3 C37 -132.4(7) . . no
C314 C313 B3 C319 -10.7(11) . . no
C318 C313 B3 C31 -65.9(8) . . no
C318 C313 B3 C37 53.5(9) . . no
C318 C313 B3 C319 175.2(6) . . no
C314 C313 C318 C317 3.7(10) . . no
C314 C313 B3 C31 108.3(8) . . no
C318 C313 C314 F314 176.9(6) . . no
C318 C313 C314 C315 -3.8(11) . . no
B3 C313 C318 F318 -2.4(10) . . no
B3 C313 C318 C317 178.7(7) . . no
C313 C314 C315 C316 2.9(12) . . no
F314 C314 C315 F315 -1.2(10) . . no
C313 C314 C315 F315 179.4(7) . . no
F314 C314 C315 C316 -177.8(6) . . no
F315 C315 C316 C317 -178.0(6) . . no
C314 C315 C316 F316 -179.8(6) . . no
F315 C315 C316 F316 3.6(11) . . no
C314 C315 C316 C317 -1.4(11) . . no
C315 C316 C317 F317 -179.1(6) . . no
C315 C316 C317 C318 1.3(11) . . no
F316 C316 C317 F317 -0.7(10) . . no
F316 C316 C317 C318 179.8(6) . . no
F317 C317 C318 C313 177.8(6) . . no
C316 C317 C318 C313 -2.7(11) . . no
C316 C317 C318 F318 178.4(6) . . no
F317 C317 C318 F318 -1.2(10) . . no
Si3 C319 B3 C31 169.3(5) . . no
Si3 C319 B3 C37 48.3(8) . . no
Si3 C319 B3 C313 -77.0(8) . . no
C53 C51 C52 C53 5.5(17) . 2_665 no
C52 C51 C53 C52 -8(2) . 2_665 no
C51 C52 C53 C51 -7(2) 2_665 2_665 no
